data_1517444
loop_
_publ_author_name
'Demir, Selvan'
'Nippe, Michael'
'Gonzalez, Miguel I.'
'Long, Jeffrey R.'

_publ_section_title
;
 Exchange coupling and magnetic blocking in dilanthanide complexes bridged
 by the multi-electron redox-active ligand
 2,3,5,6-tetra(2-pyridyl)pyrazine
;
_journal_issue 12
_journal_name_full 'Chem. Sci.'
_journal_page_first 4701
_journal_paper_doi 10.1039/C4SC02154A
_journal_volume 5
_journal_year 2014
_chemical_formula_moiety 'C64 H76 N6 Tb2, 3(C4 H8 O), C24 H20 B'
_chemical_formula_sum 'C100 H120 B N6 O3 Tb2'
_chemical_formula_weight 1782.67
_chemical_name_systematic
;
 ? 
;
_space_group_crystal_system triclinic
_space_group_IT_number 2
_space_group_name_Hall '-P 1'
_space_group_name_H-M_alt 'P -1'
_symmetry_space_group_name_Hall '-P 1'
_symmetry_space_group_name_H-M 'P -1'
_atom_sites_solution_hydrogens geom
_atom_sites_solution_primary direct
_atom_sites_solution_secondary difmap
_audit_creation_date 2013-05-26
_audit_creation_method
;
  Olex2 1.2
  (compiled Apr 23 2013 17:59:47, GUI svn.r4466)
;
_cell_angle_alpha 115.256(2)
_cell_angle_beta 105.236(2)
_cell_angle_gamma 103.493(2)
_cell_formula_units_Z 2
_cell_length_a 16.0950(7)
_cell_length_b 17.7564(9)
_cell_length_c 18.5863(9)
_cell_measurement_reflns_used 9838
_cell_measurement_temperature 100(2)
_cell_measurement_theta_max 25.4112
_cell_measurement_theta_min 2.3179
_cell_volume 4256.5(4)
_computing_cell_refinement 'Bruker APEX2 v. 2009.1'
_computing_data_collection 'Bruker APEX2 v. 2009.1'
_computing_data_reduction 'Bruker APEX2 v. 2009.1'
_computing_molecular_graphics
;
O. V. Dolomanov, L. J. Bourhis, R. J. Gildea, J. A. K. Howard and H. Puschmann,
OLEX2: a complete structure solution, refinement and analysis program.
J. Appl. Cryst. (2009). 42, 339-341.
;
_computing_publication_material
;
O. V. Dolomanov, L. J. Bourhis, R. J. Gildea, J. A. K. Howard and H. Puschmann,
OLEX2: a complete structure solution, refinement and analysis program.
J. Appl. Cryst. (2009). 42, 339-341.
;
_computing_structure_refinement 'SHELXL-97 (Sheldrick, 2008)'
_computing_structure_solution 'SHELXS-97 (Sheldrick, 2008)'
_diffrn_ambient_temperature 100(2)
_diffrn_measured_fraction_theta_full 0.989
_diffrn_measured_fraction_theta_max 0.989
_diffrn_measurement_device_type 'Bruker APEX-II CCD'
_diffrn_measurement_method '\f and \w scans'
_diffrn_radiation_monochromator graphite
_diffrn_radiation_type MoK\a
_diffrn_radiation_wavelength 0.71073
_diffrn_reflns_av_R_equivalents 0.0312
_diffrn_reflns_av_unetI/netI 0.0226
_diffrn_reflns_limit_h_max 19
_diffrn_reflns_limit_h_min -19
_diffrn_reflns_limit_k_max 21
_diffrn_reflns_limit_k_min -21
_diffrn_reflns_limit_l_max 22
_diffrn_reflns_limit_l_min -22
_diffrn_reflns_number 110069
_diffrn_reflns_theta_full 25.46
_diffrn_reflns_theta_max 25.46
_diffrn_reflns_theta_min 1.33
_diffrn_source 'fine-focus sealed tube'
_exptl_absorpt_coefficient_mu 1.703
_exptl_absorpt_correction_T_max 0.8481
_exptl_absorpt_correction_T_min 0.7269
_exptl_absorpt_correction_type multi-scan
_exptl_absorpt_process_details SADABS
_exptl_crystal_colour orange
_exptl_crystal_density_diffrn 1.391
_exptl_crystal_density_method 'not measured'
_exptl_crystal_description block
_exptl_crystal_F_000 1842
_exptl_crystal_size_max 0.2
_exptl_crystal_size_mid 0.14
_exptl_crystal_size_min 0.1
_refine_diff_density_max 2.759
_refine_diff_density_min -1.861
_refine_diff_density_rms 0.097
_refine_ls_extinction_method none
_refine_ls_goodness_of_fit_ref 1.221
_refine_ls_hydrogen_treatment constr
_refine_ls_matrix_type full
_refine_ls_number_parameters 1019
_refine_ls_number_reflns 15633
_refine_ls_number_restraints 0
_refine_ls_restrained_S_all 1.221
_refine_ls_R_factor_all 0.0361
_refine_ls_R_factor_gt 0.0327
_refine_ls_shift/su_max 0.001
_refine_ls_shift/su_mean 0.000
_refine_ls_structure_factor_coef Fsqd
_refine_ls_weighting_details 'calc w=1/[\s^2^(Fo^2^)+(0.0000P)^2^+18.7040P] where P=(Fo^2^+2Fc^2^)/3'
_refine_ls_weighting_scheme calc
_refine_ls_wR_factor_gt 0.0727
_refine_ls_wR_factor_ref 0.0738
_reflns_number_gt 14408
_reflns_number_total 15633
_reflns_threshold_expression >2sigma(I)
_cod_data_source_file c4sc02154a3.cif
_cod_data_source_block compound2
_cod_depositor_comments 'Adding full bibliography for 1517443--1517446.cif.'
_cod_database_code 1517444
_olex2_refinement_description
;
1. Fixed Uiso
 At 1.2 times of:
  All C(H) groups, All C(H,H) groups
 At 1.5 times of:
  All C(H,H,H) groups
2.a Secondary CH2 refined with riding coordinates:
 C1S(H1SA,H1SB), C2S(H2SA,H2SB), C3S(H3SA,H3SB), C4S(H4SA,H4SB), C5S(H5SA,
 H5SB), C6S(H6SA,H6SB), C7S(H7SA,H7SB), C8S(H8SA,H8SB), C9S(H9SA,H9SB),
 C10S(H10A,H10B), C11S(H11A,H11B), C12S(H12A,H12B)
2.b Aromatic/amide H refined with riding coordinates:
 C1(H1), C2(H2), C3(H3), C4(H4), C10(H10), C11(H11), C12(H12), C13(H13),
 C15(H15), C16(H16), C17(H17), C18(H18), C20(H20), C21(H21), C22(H22), C23(H23),
  C66(H66), C67(H67), C68(H68), C69(H69), C70(H70), C72(H72), C73(H73),
 C74(H74), C75(H75), C76(H76), C78(H78), C79(H79), C80(H80), C81(H81), C82(H82),
  C84(H84), C85(H85), C86(H86), C87(H87), C88(H88)
2.c Idealised Me refined as rotating group:
 C30(H30A,H30B,H30C), C31(H31A,H31B,H31C), C32(H32A,H32B,H32C), C33(H33A,H33B,
 H33C), C34(H34A,H34B,H34C), C40(H40A,H40B,H40C), C41(H41A,H41B,H41C), C42(H42A,
 H42B,H42C), C43(H43A,H43B,H43C), C44(H44A,H44B,H44C), C50(H50A,H50B,H50C),
 C51(H51A,H51B,H51C), C52(H52A,H52B,H52C), C53(H53A,H53B,H53C), C54(H54A,H54B,
 H54C), C60(H60A,H60B,H60C), C61(H61A,H61B,H61C), C62(H62A,H62B,H62C), C63(H63A,
 H63B,H63C), C64(H64A,H64B,H64C)
;

loop_
_space_group_symop_id
_space_group_symop_operation_xyz
1 'x, y, z'
2 '-x, -y, -z'

loop_
_atom_site_label
_atom_site_type_symbol
_atom_site_fract_x
_atom_site_fract_y
_atom_site_fract_z
_atom_site_U_iso_or_equiv
_atom_site_adp_type
_atom_site_occupancy
_atom_site_symmetry_multiplicity
_atom_site_calc_flag
_atom_site_refinement_flags
Tb1 Tb 0.195052(12) 0.069338(11) 0.311135(11) 0.00752(5) Uani 1 1 d .
Tb2 Tb -0.346686(12) -0.135179(11) 0.121629(11) 0.00713(5) Uani 1 1 d .
O1S O -0.5387(2) -0.4940(2) -0.1611(2) 0.0348(8) Uani 1 1 d .
O2S O -0.1825(2) -0.4157(2) 0.0913(2) 0.0378(9) Uani 1 1 d .
O3S O -0.1623(3) 0.3069(3) 0.2896(3) 0.0507(11) Uani 1 1 d .
N1 N 0.1214(2) -0.0989(2) 0.23081(19) 0.0096(6) Uani 1 1 d .
N2 N 0.0219(2) 0.0054(2) 0.25453(19) 0.0087(6) Uani 1 1 d .
N3 N 0.1231(2) 0.1825(2) 0.34507(19) 0.0091(6) Uani 1 1 d .
N4 N -0.2753(2) -0.2307(2) 0.03890(19) 0.0094(6) Uani 1 1 d .
N5 N -0.1725(2) -0.0693(2) 0.18591(19) 0.0084(6) Uani 1 1 d .
N6 N -0.2704(2) 0.0139(2) 0.2605(2) 0.0104(6) Uani 1 1 d .
C1 C 0.1738(3) -0.1485(3) 0.2299(2) 0.0125(8) Uani 1 1 d .
H1 H 0.2385 -0.1189 0.2517 0.015 Uiso 1 1 calc R
C1S C -0.6047(3) -0.5035(3) -0.2356(3) 0.0335(11) Uani 1 1 d .
H1SA H -0.6210 -0.4512 -0.2199 0.040 Uiso 1 1 calc R
H1SB H -0.6613 -0.5576 -0.2635 0.040 Uiso 1 1 calc R
C2 C 0.1375(3) -0.2403(3) 0.1986(2) 0.0145(8) Uani 1 1 d .
H2 H 0.1761 -0.2721 0.1971 0.017 Uiso 1 1 calc R
C2S C -0.5542(4) -0.5108(3) -0.2950(3) 0.0354(12) Uani 1 1 d .
H2SA H -0.5097 -0.4518 -0.2766 0.042 Uiso 1 1 calc R
H2SB H -0.5979 -0.5391 -0.3552 0.042 Uiso 1 1 calc R
C3 C 0.0410(3) -0.2838(3) 0.1693(2) 0.0125(8) Uani 1 1 d .
H3 H 0.0141 -0.3451 0.1498 0.015 Uiso 1 1 calc R
C3S C -0.5044(4) -0.5712(4) -0.2830(3) 0.0349(12) Uani 1 1 d .
H3SA H -0.5407 -0.6342 -0.3290 0.042 Uiso 1 1 calc R
H3SB H -0.4427 -0.5523 -0.2829 0.042 Uiso 1 1 calc R
C4 C -0.0142(3) -0.2349(2) 0.1695(2) 0.0110(8) Uani 1 1 d .
H4 H -0.0786 -0.2631 0.1506 0.013 Uiso 1 1 calc R
C4S C -0.4972(3) -0.5575(3) -0.1947(3) 0.0298(11) Uani 1 1 d .
H4SA H -0.5304 -0.6147 -0.2011 0.036 Uiso 1 1 calc R
H4SB H -0.4321 -0.5338 -0.1552 0.036 Uiso 1 1 calc R
C5 C 0.0268(3) -0.1429(2) 0.1983(2) 0.0092(7) Uani 1 1 d .
C5S C -0.2171(3) -0.4823(3) 0.0004(3) 0.0300(11) Uani 1 1 d .
H5SA H -0.1885 -0.4574 -0.0288 0.036 Uiso 1 1 calc R
H5SB H -0.2846 -0.5031 -0.0279 0.036 Uiso 1 1 calc R
C6 C -0.0273(3) -0.0870(2) 0.2012(2) 0.0084(7) Uani 1 1 d .
C6S C -0.1901(4) -0.5593(3) -0.0019(3) 0.0308(11) Uani 1 1 d .
H6SA H -0.1320 -0.5542 -0.0094 0.037 Uiso 1 1 calc R
H6SB H -0.2389 -0.6176 -0.0491 0.037 Uiso 1 1 calc R
C7 C -0.0255(3) 0.0582(2) 0.2776(2) 0.0096(7) Uani 1 1 d .
C7S C -0.1782(3) -0.5483(3) 0.0869(3) 0.0292(11) Uani 1 1 d .
H7SA H -0.2215 -0.6017 0.0799 0.035 Uiso 1 1 calc R
H7SB H -0.1147 -0.5380 0.1198 0.035 Uiso 1 1 calc R
C8 C -0.1224(3) 0.0167(2) 0.2572(2) 0.0088(7) Uani 1 1 d .
C8S C -0.2000(3) -0.4660(3) 0.1323(3) 0.0316(11) Uani 1 1 d .
H8SA H -0.2649 -0.4844 0.1246 0.038 Uiso 1 1 calc R
H8SB H -0.1598 -0.4301 0.1942 0.038 Uiso 1 1 calc R
C9 C -0.1252(3) -0.1187(2) 0.1539(2) 0.0084(7) Uani 1 1 d .
C9S C -0.1603(4) 0.3466(4) 0.2375(3) 0.0344(12) Uani 1 1 d .
H9SA H -0.1846 0.2997 0.1765 0.041 Uiso 1 1 calc R
H9SB H -0.0965 0.3857 0.2552 0.041 Uiso 1 1 calc R
C10 C 0.1758(3) 0.2707(2) 0.3809(2) 0.0113(8) Uani 1 1 d .
H10 H 0.2406 0.2888 0.4007 0.014 Uiso 1 1 calc R
C10S C -0.2205(3) 0.4010(3) 0.2503(3) 0.0313(11) Uani 1 1 d .
H10A H -0.2778 0.3722 0.1980 0.038 Uiso 1 1 calc R
H10B H -0.1869 0.4620 0.2648 0.038 Uiso 1 1 calc R
C11 C 0.1399(3) 0.3357(3) 0.3900(2) 0.0132(8) Uani 1 1 d .
H11 H 0.1793 0.3963 0.4167 0.016 Uiso 1 1 calc R
C11S C -0.2419(4) 0.4023(4) 0.3254(4) 0.0372(12) Uani 1 1 d .
H11A H -0.2009 0.4589 0.3798 0.045 Uiso 1 1 calc R
H11B H -0.3066 0.3941 0.3148 0.045 Uiso 1 1 calc R
C12 C 0.0434(3) 0.3085(3) 0.3582(2) 0.0141(8) Uani 1 1 d .
H12 H 0.0166 0.3504 0.3618 0.017 Uiso 1 1 calc R
C12S C -0.2240(5) 0.3244(5) 0.3273(5) 0.0588(19) Uani 1 1 d .
H12A H -0.1976 0.3388 0.3871 0.071 Uiso 1 1 calc R
H12B H -0.2824 0.2713 0.2954 0.071 Uiso 1 1 calc R
C13 C -0.0128(3) 0.2179(3) 0.3209(2) 0.0112(8) Uani 1 1 d .
H13 H -0.0777 0.1984 0.2986 0.013 Uiso 1 1 calc R
C14 C 0.0287(3) 0.1561(2) 0.3170(2) 0.0086(7) Uiso 1 1 d .
C15 C -0.3295(3) -0.3037(3) -0.0413(2) 0.0127(8) Uani 1 1 d .
H15 H -0.3940 -0.3249 -0.0577 0.015 Uiso 1 1 calc R
C16 C -0.2980(3) -0.3488(3) -0.1001(3) 0.0156(8) Uiso 1 1 d .
H16 H -0.3389 -0.3990 -0.1549 0.019 Uiso 1 1 calc R
C17 C -0.1971(3) -0.3151(3) -0.0736(2) 0.0122(8) Uani 1 1 d .
H17 H -0.1712 -0.3422 -0.1117 0.015 Uiso 1 1 calc R
C18 C -0.1411(3) -0.2419(2) 0.0096(2) 0.0110(8) Uani 1 1 d .
H18 H -0.0763 -0.2196 0.0284 0.013 Uiso 1 1 calc R
C19 C -0.1809(3) -0.2010(2) 0.0658(2) 0.0088(7) Uani 1 1 d .
C20 C -0.3215(3) 0.0512(3) 0.3004(2) 0.0120(8) Uani 1 1 d .
H20 H -0.3865 0.0221 0.2713 0.014 Uiso 1 1 calc R
C21 C -0.2844(3) 0.1289(3) 0.3806(3) 0.0155(8) Uani 1 1 d .
H21 H -0.3229 0.1534 0.4038 0.019 Uiso 1 1 calc R
C22 C -0.1867(3) 0.1704(3) 0.4266(2) 0.0140(8) Uani 1 1 d .
H22 H -0.1591 0.2223 0.4820 0.017 Uiso 1 1 calc R
C23 C -0.1322(3) 0.1336(2) 0.3890(2) 0.0108(8) Uani 1 1 d .
H23 H -0.0675 0.1590 0.4198 0.013 Uiso 1 1 calc R
C24 C -0.1747(3) 0.0574(2) 0.3037(2) 0.0088(7) Uani 1 1 d .
C25 C 0.2314(3) 0.0212(3) 0.4332(2) 0.0164(8) Uani 1 1 d .
C26 C 0.3193(3) 0.0681(3) 0.4383(2) 0.0160(8) Uani 1 1 d .
C27 C 0.3328(3) 0.1608(3) 0.4727(2) 0.0154(8) Uani 1 1 d .
C28 C 0.2540(3) 0.1704(3) 0.4886(2) 0.0153(8) Uani 1 1 d .
C29 C 0.1895(3) 0.0837(3) 0.4618(2) 0.0155(8) Uani 1 1 d .
C30 C 0.1950(3) -0.0732(3) 0.4180(3) 0.0210(9) Uani 1 1 d .
H30A H 0.1292 -0.1033 0.3809 0.031 Uiso 1 1 calc R
H30B H 0.2051 -0.0694 0.4728 0.031 Uiso 1 1 calc R
H30C H 0.2277 -0.1068 0.3904 0.031 Uiso 1 1 calc R
C31 C 0.3940(3) 0.0321(3) 0.4257(3) 0.0230(9) Uani 1 1 d .
H31A H 0.3648 -0.0303 0.3793 0.035 Uiso 1 1 calc R
H31B H 0.4304 0.0370 0.4787 0.035 Uiso 1 1 calc R
H31C H 0.4342 0.0669 0.4111 0.035 Uiso 1 1 calc R
C32 C 0.4221(3) 0.2366(3) 0.4982(3) 0.0253(10) Uani 1 1 d .
H32A H 0.4447 0.2171 0.4533 0.038 Uiso 1 1 calc R
H32B H 0.4687 0.2516 0.5521 0.038 Uiso 1 1 calc R
H32C H 0.4094 0.2889 0.5052 0.038 Uiso 1 1 calc R
C33 C 0.2457(3) 0.2582(3) 0.5422(3) 0.0253(10) Uani 1 1 d .
H33A H 0.2839 0.3054 0.5383 0.038 Uiso 1 1 calc R
H33B H 0.2664 0.2741 0.6020 0.038 Uiso 1 1 calc R
H33C H 0.1815 0.2508 0.5203 0.038 Uiso 1 1 calc R
C34 C 0.0996(3) 0.0633(3) 0.4728(3) 0.0238(10) Uani 1 1 d .
H34A H 0.0748 0.1074 0.4729 0.036 Uiso 1 1 calc R
H34B H 0.1112 0.0654 0.5272 0.036 Uiso 1 1 calc R
H34C H 0.0553 0.0039 0.4255 0.036 Uiso 1 1 calc R
C35 C 0.1840(3) 0.1165(3) 0.1890(2) 0.0128(8) Uani 1 1 d .
C36 C 0.2797(3) 0.1643(3) 0.2485(3) 0.0158(8) Uani 1 1 d .
C37 C 0.3211(3) 0.1002(3) 0.2409(3) 0.0157(8) Uani 1 1 d .
C38 C 0.2507(3) 0.0128(3) 0.1759(2) 0.0135(8) Uani 1 1 d .
C39 C 0.1664(3) 0.0233(3) 0.1452(2) 0.0132(8) Uani 1 1 d .
C40 C 0.1162(3) 0.1561(3) 0.1642(3) 0.0220(9) Uani 1 1 d .
H40A H 0.0560 0.1236 0.1588 0.033 Uiso 1 1 calc R
H40B H 0.1107 0.1512 0.1095 0.033 Uiso 1 1 calc R
H40C H 0.1389 0.2188 0.2085 0.033 Uiso 1 1 calc R
C41 C 0.3346(3) 0.2653(3) 0.2961(3) 0.0247(10) Uani 1 1 d .
H41A H 0.2921 0.2948 0.2923 0.037 Uiso 1 1 calc R
H41B H 0.3760 0.2780 0.2701 0.037 Uiso 1 1 calc R
H41C H 0.3707 0.2873 0.3563 0.037 Uiso 1 1 calc R
C42 C 0.4246(3) 0.1235(3) 0.2779(3) 0.0265(10) Uani 1 1 d .
H42A H 0.4552 0.1813 0.3314 0.040 Uiso 1 1 calc R
H42B H 0.4492 0.1261 0.2368 0.040 Uiso 1 1 calc R
H42C H 0.4357 0.0779 0.2891 0.040 Uiso 1 1 calc R
C43 C 0.2687(3) -0.0718(3) 0.1332(3) 0.0239(10) Uani 1 1 d .
H43A H 0.2136 -0.1241 0.1118 0.036 Uiso 1 1 calc R
H43B H 0.3202 -0.0699 0.1752 0.036 Uiso 1 1 calc R
H43C H 0.2837 -0.0753 0.0855 0.036 Uiso 1 1 calc R
C44 C 0.0770(3) -0.0506(3) 0.0682(3) 0.0206(9) Uani 1 1 d .
H44A H 0.0727 -0.1080 0.0622 0.031 Uiso 1 1 calc R
H44B H 0.0772 -0.0520 0.0161 0.031 Uiso 1 1 calc R
H44C H 0.0242 -0.0390 0.0774 0.031 Uiso 1 1 calc R
C45 C -0.3973(3) -0.2939(3) 0.1215(3) 0.0154(8) Uani 1 1 d .
C46 C -0.3317(3) -0.2266(3) 0.2077(3) 0.0146(8) Uani 1 1 d .
C47 C -0.3735(3) -0.1679(3) 0.2465(2) 0.0148(8) Uani 1 1 d .
C48 C -0.4632(3) -0.1954(3) 0.1818(3) 0.0141(8) Uani 1 1 d .
C49 C -0.4776(3) -0.2743(3) 0.1041(3) 0.0156(8) Uani 1 1 d .
C50 C -0.3891(3) -0.3811(3) 0.0653(3) 0.0226(9) Uani 1 1 d .
H50A H -0.4300 -0.4071 0.0054 0.034 Uiso 1 1 calc R
H50B H -0.4066 -0.4230 0.0838 0.034 Uiso 1 1 calc R
H50C H -0.3256 -0.3684 0.0712 0.034 Uiso 1 1 calc R
C51 C -0.2384(3) -0.2251(3) 0.2537(3) 0.0232(10) Uani 1 1 d .
H51A H -0.2127 -0.2499 0.2123 0.035 Uiso 1 1 calc R
H51B H -0.2468 -0.2607 0.2802 0.035 Uiso 1 1 calc R
H51C H -0.1961 -0.1637 0.2980 0.035 Uiso 1 1 calc R
C52 C -0.3346(3) -0.1000(3) 0.3431(3) 0.0215(9) Uani 1 1 d .
H52A H -0.2701 -0.0625 0.3633 0.032 Uiso 1 1 calc R
H52B H -0.3391 -0.1315 0.3739 0.032 Uiso 1 1 calc R
H52C H -0.3700 -0.0628 0.3535 0.032 Uiso 1 1 calc R
C53 C -0.5355(3) -0.1556(3) 0.1931(3) 0.0228(9) Uani 1 1 d .
H53A H -0.5126 -0.1077 0.2527 0.034 Uiso 1 1 calc R
H53B H -0.5927 -0.2020 0.1784 0.034 Uiso 1 1 calc R
H53C H -0.5472 -0.1319 0.1555 0.034 Uiso 1 1 calc R
C54 C -0.5678(3) -0.3358(3) 0.0238(3) 0.0257(10) Uani 1 1 d .
H54A H -0.6124 -0.3083 0.0271 0.039 Uiso 1 1 calc R
H54B H -0.5922 -0.3928 0.0200 0.039 Uiso 1 1 calc R
H54C H -0.5563 -0.3458 -0.0270 0.039 Uiso 1 1 calc R
C55 C -0.4243(3) -0.0311(3) 0.0766(2) 0.0132(8) Uani 1 1 d .
C56 C -0.3359(3) -0.0130(3) 0.0706(2) 0.0117(8) Uani 1 1 d .
C57 C -0.3428(3) -0.0922(3) -0.0012(2) 0.0134(8) Uani 1 1 d .
C58 C -0.4348(3) -0.1591(3) -0.0389(2) 0.0144(8) Uani 1 1 d .
C59 C -0.4846(3) -0.1219(3) 0.0092(2) 0.0133(8) Uani 1 1 d .
C60 C -0.4575(3) 0.0360(3) 0.1300(3) 0.0191(9) Uani 1 1 d .
H60A H -0.4944 0.0095 0.1526 0.029 Uiso 1 1 calc R
H60B H -0.4949 0.0519 0.0939 0.029 Uiso 1 1 calc R
H60C H -0.4043 0.0894 0.1775 0.029 Uiso 1 1 calc R
C61 C -0.2525(3) 0.0761(3) 0.1228(3) 0.0188(9) Uani 1 1 d .
H61A H -0.2578 0.1155 0.1747 0.028 Uiso 1 1 calc R
H61B H -0.2503 0.1037 0.0884 0.028 Uiso 1 1 calc R
H61C H -0.1961 0.0661 0.1387 0.028 Uiso 1 1 calc R
C62 C -0.2680(3) -0.0972(3) -0.0346(3) 0.0191(9) Uani 1 1 d .
H62A H -0.2081 -0.0690 0.0136 0.029 Uiso 1 1 calc R
H62B H -0.2676 -0.0662 -0.0662 0.029 Uiso 1 1 calc R
H62C H -0.2802 -0.1595 -0.0728 0.029 Uiso 1 1 calc R
C63 C -0.4809(3) -0.2450(3) -0.1277(3) 0.0216(9) Uani 1 1 d .
H63A H -0.4335 -0.2600 -0.1460 0.032 Uiso 1 1 calc R
H63B H -0.5208 -0.2360 -0.1691 0.032 Uiso 1 1 calc R
H63C H -0.5176 -0.2936 -0.1245 0.032 Uiso 1 1 calc R
C64 C -0.5893(3) -0.1628(3) -0.0200(3) 0.0220(9) Uani 1 1 d .
H64A H -0.6042 -0.1392 0.0298 0.033 Uiso 1 1 calc R
H64B H -0.6107 -0.2275 -0.0476 0.033 Uiso 1 1 calc R
H64C H -0.6196 -0.1477 -0.0607 0.033 Uiso 1 1 calc R
C65 C 0.1015(3) 0.6012(3) 0.3574(2) 0.0147(8) Uani 1 1 d .
C66 C 0.0686(3) 0.5700(3) 0.4067(3) 0.0230(10) Uani 1 1 d .
H66 H 0.0925 0.5327 0.4205 0.028 Uiso 1 1 calc R
C67 C 0.0016(3) 0.5928(3) 0.4357(3) 0.0324(12) Uani 1 1 d .
H67 H -0.0170 0.5720 0.4695 0.039 Uiso 1 1 calc R
C68 C -0.0373(3) 0.6463(3) 0.4145(3) 0.0340(12) Uani 1 1 d .
H68 H -0.0826 0.6611 0.4331 0.041 Uiso 1 1 calc R
C69 C -0.0078(3) 0.6771(3) 0.3653(3) 0.0291(11) Uani 1 1 d .
H69 H -0.0333 0.7130 0.3504 0.035 Uiso 1 1 calc R
C70 C 0.0603(3) 0.6548(3) 0.3376(3) 0.0201(9) Uani 1 1 d .
H70 H 0.0790 0.6766 0.3045 0.024 Uiso 1 1 calc R
C71 C 0.2500(3) 0.5513(3) 0.3828(3) 0.0136(8) Uani 1 1 d .
C72 C 0.2861(3) 0.6057(3) 0.4743(3) 0.0206(9) Uani 1 1 d .
H72 H 0.2592 0.6456 0.4985 0.025 Uiso 1 1 calc R
C73 C 0.3599(3) 0.6026(3) 0.5300(3) 0.0284(10) Uani 1 1 d .
H73 H 0.3809 0.6393 0.5901 0.034 Uiso 1 1 calc R
C74 C 0.4024(3) 0.5450(3) 0.4961(3) 0.0278(10) Uani 1 1 d .
H74 H 0.4521 0.5427 0.5331 0.033 Uiso 1 1 calc R
C75 C 0.3700(3) 0.4908(3) 0.4065(3) 0.0226(9) Uani 1 1 d .
H75 H 0.3985 0.4524 0.3829 0.027 Uiso 1 1 calc R
C76 C 0.2946(3) 0.4937(3) 0.3515(3) 0.0166(8) Uani 1 1 d .
H76 H 0.2730 0.4557 0.2914 0.020 Uiso 1 1 calc R
C77 C 0.2495(3) 0.6502(3) 0.3182(2) 0.0133(8) Uani 1 1 d .
C78 C 0.2843(3) 0.7407(3) 0.3862(3) 0.0158(8) Uani 1 1 d .
H78 H 0.2557 0.7554 0.4248 0.019 Uiso 1 1 calc R
C79 C 0.3597(3) 0.8094(3) 0.3986(3) 0.0202(9) Uani 1 1 d .
H79 H 0.3818 0.8681 0.4458 0.024 Uiso 1 1 calc R
C80 C 0.4014(3) 0.7903(3) 0.3408(3) 0.0235(10) Uani 1 1 d .
H80 H 0.4515 0.8361 0.3485 0.028 Uiso 1 1 calc R
C81 C 0.3685(3) 0.7024(3) 0.2709(3) 0.0227(9) Uani 1 1 d .
H81 H 0.3959 0.6891 0.2312 0.027 Uiso 1 1 calc R
C82 C 0.2940(3) 0.6339(3) 0.2607(3) 0.0166(8) Uani 1 1 d .
H82 H 0.2730 0.5752 0.2139 0.020 Uiso 1 1 calc R
C83 C 0.1102(3) 0.4791(3) 0.2211(2) 0.0131(8) Uani 1 1 d .
C84 C 0.0686(3) 0.3938(3) 0.2098(3) 0.0163(8) Uani 1 1 d .
H84 H 0.0848 0.3874 0.2581 0.020 Uiso 1 1 calc R
C85 C 0.0037(3) 0.3181(3) 0.1290(3) 0.0209(9) Uani 1 1 d .
H85 H -0.0235 0.2631 0.1245 0.025 Uiso 1 1 calc R
C86 C -0.0199(3) 0.3252(3) 0.0557(3) 0.0223(10) Uani 1 1 d .
H86 H -0.0629 0.2751 0.0016 0.027 Uiso 1 1 calc R
C87 C 0.0209(3) 0.4078(3) 0.0636(3) 0.0200(9) Uani 1 1 d .
H87 H 0.0065 0.4131 0.0145 0.024 Uiso 1 1 calc R
C88 C 0.0835(3) 0.4827(3) 0.1450(3) 0.0163(8) Uani 1 1 d .
H88 H 0.1089 0.5379 0.1492 0.020 Uiso 1 1 calc R
B1 B 0.1761(3) 0.5693(3) 0.3186(3) 0.0126(9) Uani 1 1 d .

loop_
_atom_site_aniso_label
_atom_site_aniso_U_11
_atom_site_aniso_U_22
_atom_site_aniso_U_33
_atom_site_aniso_U_23
_atom_site_aniso_U_13
_atom_site_aniso_U_12
Tb1 0.00640(9) 0.00760(9) 0.00758(9) 0.00388(7) 0.00199(7) 0.00239(7)
Tb2 0.00622(9) 0.00822(9) 0.00632(9) 0.00372(7) 0.00243(7) 0.00216(7)
O1S 0.043(2) 0.0290(18) 0.0267(18) 0.0083(15) 0.0157(16) 0.0164(16)
O2S 0.0256(18) 0.0197(17) 0.050(2) 0.0122(17) 0.0096(17) -0.0023(14)
O3S 0.061(3) 0.074(3) 0.066(3) 0.051(2) 0.043(2) 0.055(2)
N1 0.0081(16) 0.0093(15) 0.0078(15) 0.0027(13) 0.0021(13) 0.0026(13)
N2 0.0116(16) 0.0066(15) 0.0072(15) 0.0032(13) 0.0035(13) 0.0038(13)
N3 0.0107(16) 0.0099(16) 0.0075(15) 0.0048(13) 0.0044(13) 0.0038(13)
N4 0.0097(16) 0.0079(15) 0.0071(15) 0.0029(13) 0.0017(13) 0.0019(13)
N5 0.0052(15) 0.0079(15) 0.0091(15) 0.0024(13) 0.0026(13) 0.0023(12)
N6 0.0111(16) 0.0075(15) 0.0103(15) 0.0028(13) 0.0044(13) 0.0035(13)
C1 0.0103(19) 0.016(2) 0.0126(19) 0.0084(16) 0.0046(16) 0.0060(16)
C1S 0.029(3) 0.025(3) 0.033(3) 0.006(2) 0.009(2) 0.011(2)
C2 0.019(2) 0.016(2) 0.0129(19) 0.0075(17) 0.0067(17) 0.0139(17)
C2S 0.040(3) 0.030(3) 0.024(3) 0.012(2) 0.006(2) 0.007(2)
C3 0.018(2) 0.0087(18) 0.0093(18) 0.0046(15) 0.0035(16) 0.0053(16)
C3S 0.035(3) 0.035(3) 0.024(3) 0.009(2) 0.009(2) 0.014(2)
C4 0.0103(19) 0.0113(19) 0.0076(18) 0.0034(15) 0.0021(15) 0.0027(15)
C4S 0.031(3) 0.023(2) 0.034(3) 0.012(2) 0.015(2) 0.011(2)
C5 0.0105(19) 0.0111(18) 0.0067(17) 0.0045(15) 0.0047(15) 0.0047(15)
C5S 0.028(3) 0.038(3) 0.044(3) 0.031(3) 0.022(2) 0.018(2)
C6 0.0091(18) 0.0091(18) 0.0077(17) 0.0037(15) 0.0045(15) 0.0047(15)
C6S 0.034(3) 0.041(3) 0.037(3) 0.028(2) 0.022(2) 0.024(2)
C7 0.0114(19) 0.0081(18) 0.0073(17) 0.0034(15) 0.0020(15) 0.0042(15)
C7S 0.023(2) 0.041(3) 0.035(3) 0.026(2) 0.013(2) 0.016(2)
C8 0.0083(18) 0.0091(18) 0.0078(17) 0.0044(15) 0.0020(15) 0.0031(15)
C8S 0.025(3) 0.029(3) 0.020(2) 0.005(2) 0.002(2) 0.003(2)
C9 0.0090(18) 0.0088(18) 0.0077(17) 0.0057(15) 0.0032(15) 0.0016(15)
C9S 0.030(3) 0.045(3) 0.032(3) 0.019(2) 0.016(2) 0.018(2)
C10 0.0096(19) 0.0124(19) 0.0092(18) 0.0054(16) 0.0036(15) 0.0008(15)
C10S 0.030(3) 0.029(3) 0.031(3) 0.013(2) 0.013(2) 0.011(2)
C11 0.018(2) 0.0082(18) 0.0111(19) 0.0035(16) 0.0069(16) 0.0030(16)
C11S 0.042(3) 0.039(3) 0.044(3) 0.023(3) 0.028(3) 0.022(3)
C12 0.022(2) 0.0130(19) 0.0137(19) 0.0083(16) 0.0100(17) 0.0107(17)
C12S 0.098(5) 0.071(4) 0.073(4) 0.056(4) 0.065(4) 0.066(4)
C13 0.0112(19) 0.0144(19) 0.0094(18) 0.0058(16) 0.0058(16) 0.0061(16)
C15 0.0069(18) 0.016(2) 0.016(2) 0.0100(17) 0.0028(16) 0.0039(16)
C17 0.015(2) 0.0123(19) 0.0101(18) 0.0048(16) 0.0056(16) 0.0085(16)
C18 0.0090(18) 0.0134(19) 0.0124(19) 0.0073(16) 0.0044(16) 0.0063(15)
C19 0.0092(18) 0.0082(18) 0.0092(18) 0.0054(15) 0.0033(15) 0.0026(15)
C20 0.0084(19) 0.016(2) 0.0130(19) 0.0092(17) 0.0045(16) 0.0044(16)
C21 0.023(2) 0.017(2) 0.017(2) 0.0099(17) 0.0148(18) 0.0126(18)
C22 0.017(2) 0.0099(19) 0.0109(19) 0.0019(16) 0.0065(16) 0.0044(16)
C23 0.0085(18) 0.0127(19) 0.0105(18) 0.0062(16) 0.0043(15) 0.0025(15)
C24 0.0096(18) 0.0094(18) 0.0081(17) 0.0057(15) 0.0031(15) 0.0031(15)
C25 0.022(2) 0.016(2) 0.0084(18) 0.0078(17) 0.0017(17) 0.0055(17)
C26 0.016(2) 0.019(2) 0.0102(19) 0.0075(17) 0.0015(16) 0.0074(17)
C27 0.015(2) 0.015(2) 0.0096(19) 0.0062(16) 0.0000(16) 0.0027(17)
C28 0.022(2) 0.016(2) 0.0049(18) 0.0052(16) 0.0020(16) 0.0081(17)
C29 0.018(2) 0.021(2) 0.0062(18) 0.0080(17) 0.0022(16) 0.0052(17)
C30 0.029(2) 0.020(2) 0.014(2) 0.0118(18) 0.0055(18) 0.0055(19)
C31 0.016(2) 0.025(2) 0.026(2) 0.014(2) 0.0038(19) 0.0099(19)
C32 0.020(2) 0.022(2) 0.017(2) 0.0066(19) 0.0000(19) -0.0010(19)
C33 0.042(3) 0.021(2) 0.012(2) 0.0078(18) 0.010(2) 0.015(2)
C34 0.025(2) 0.032(3) 0.017(2) 0.014(2) 0.0110(19) 0.011(2)
C35 0.020(2) 0.0141(19) 0.0113(19) 0.0084(16) 0.0110(17) 0.0085(17)
C36 0.020(2) 0.013(2) 0.016(2) 0.0078(17) 0.0115(18) 0.0032(17)
C37 0.014(2) 0.019(2) 0.014(2) 0.0076(17) 0.0092(17) 0.0052(17)
C38 0.017(2) 0.016(2) 0.0134(19) 0.0090(17) 0.0108(17) 0.0086(17)
C39 0.016(2) 0.018(2) 0.0073(18) 0.0081(16) 0.0062(16) 0.0051(17)
C40 0.030(2) 0.029(2) 0.019(2) 0.017(2) 0.013(2) 0.018(2)
C41 0.032(3) 0.015(2) 0.023(2) 0.0080(19) 0.016(2) 0.0024(19)
C42 0.015(2) 0.037(3) 0.022(2) 0.011(2) 0.0096(19) 0.008(2)
C43 0.035(3) 0.022(2) 0.022(2) 0.0096(19) 0.019(2) 0.017(2)
C44 0.018(2) 0.023(2) 0.011(2) 0.0060(18) 0.0043(17) 0.0020(18)
C45 0.019(2) 0.014(2) 0.018(2) 0.0113(17) 0.0096(18) 0.0044(17)
C46 0.015(2) 0.016(2) 0.018(2) 0.0126(17) 0.0075(17) 0.0052(17)
C47 0.020(2) 0.014(2) 0.0117(19) 0.0096(17) 0.0070(17) 0.0036(17)
C48 0.016(2) 0.020(2) 0.017(2) 0.0150(18) 0.0113(17) 0.0071(17)
C49 0.013(2) 0.016(2) 0.014(2) 0.0095(17) 0.0036(17) -0.0008(16)
C50 0.032(3) 0.015(2) 0.027(2) 0.0134(19) 0.017(2) 0.0094(19)
C51 0.021(2) 0.031(3) 0.024(2) 0.020(2) 0.0075(19) 0.013(2)
C52 0.034(3) 0.021(2) 0.011(2) 0.0102(18) 0.0095(19) 0.010(2)
C53 0.022(2) 0.030(2) 0.027(2) 0.019(2) 0.017(2) 0.013(2)
C54 0.017(2) 0.023(2) 0.025(2) 0.012(2) 0.0003(19) -0.0037(19)
C55 0.017(2) 0.018(2) 0.0116(19) 0.0112(17) 0.0057(16) 0.0115(17)
C56 0.0131(19) 0.0122(19) 0.0100(18) 0.0074(16) 0.0021(16) 0.0052(16)
C57 0.018(2) 0.019(2) 0.0126(19) 0.0134(17) 0.0081(17) 0.0097(17)
C58 0.017(2) 0.016(2) 0.0120(19) 0.0093(17) 0.0037(17) 0.0075(17)
C59 0.013(2) 0.020(2) 0.0113(19) 0.0113(17) 0.0043(16) 0.0075(17)
C60 0.026(2) 0.025(2) 0.018(2) 0.0145(19) 0.0132(19) 0.0170(19)
C61 0.018(2) 0.017(2) 0.021(2) 0.0116(18) 0.0041(18) 0.0047(17)
C62 0.023(2) 0.026(2) 0.021(2) 0.0172(19) 0.0148(19) 0.0130(19)
C63 0.026(2) 0.024(2) 0.012(2) 0.0085(18) 0.0036(18) 0.0125(19)
C64 0.016(2) 0.030(2) 0.025(2) 0.017(2) 0.0084(19) 0.0118(19)
C65 0.013(2) 0.0088(19) 0.0092(18) -0.0025(16) 0.0012(16) 0.0013(16)
C66 0.026(2) 0.014(2) 0.026(2) 0.0049(19) 0.016(2) 0.0063(18)
C67 0.029(3) 0.022(2) 0.036(3) 0.005(2) 0.024(2) 0.003(2)
C68 0.014(2) 0.027(3) 0.031(3) -0.007(2) 0.010(2) 0.006(2)
C69 0.017(2) 0.027(2) 0.022(2) -0.002(2) -0.0009(19) 0.013(2)
C70 0.018(2) 0.018(2) 0.0101(19) -0.0003(17) -0.0001(17) 0.0068(18)
C71 0.015(2) 0.0116(19) 0.016(2) 0.0093(17) 0.0060(17) 0.0033(16)
C72 0.025(2) 0.025(2) 0.017(2) 0.0112(19) 0.0112(19) 0.0141(19)
C73 0.030(3) 0.035(3) 0.018(2) 0.014(2) 0.005(2) 0.012(2)
C74 0.021(2) 0.031(3) 0.030(3) 0.021(2) 0.001(2) 0.010(2)
C75 0.018(2) 0.017(2) 0.034(3) 0.014(2) 0.009(2) 0.0095(18)
C76 0.014(2) 0.013(2) 0.019(2) 0.0070(17) 0.0048(17) 0.0029(16)
C77 0.015(2) 0.015(2) 0.0136(19) 0.0103(17) 0.0033(16) 0.0071(16)
C78 0.017(2) 0.016(2) 0.0116(19) 0.0067(17) 0.0035(17) 0.0072(17)
C79 0.022(2) 0.014(2) 0.018(2) 0.0085(18) 0.0021(18) 0.0044(18)
C80 0.017(2) 0.024(2) 0.032(3) 0.021(2) 0.006(2) 0.0041(19)
C81 0.024(2) 0.030(2) 0.029(2) 0.023(2) 0.015(2) 0.014(2)
C82 0.020(2) 0.016(2) 0.017(2) 0.0099(17) 0.0092(18) 0.0086(17)
C83 0.0122(19) 0.015(2) 0.0143(19) 0.0067(17) 0.0075(16) 0.0083(16)
C84 0.016(2) 0.016(2) 0.016(2) 0.0057(17) 0.0094(17) 0.0058(17)
C85 0.016(2) 0.013(2) 0.026(2) 0.0035(18) 0.0103(19) 0.0037(17)
C86 0.012(2) 0.020(2) 0.018(2) -0.0011(18) 0.0021(18) 0.0066(18)
C87 0.019(2) 0.027(2) 0.013(2) 0.0070(18) 0.0058(18) 0.0151(19)
C88 0.017(2) 0.016(2) 0.016(2) 0.0062(17) 0.0076(17) 0.0102(17)
B1 0.013(2) 0.013(2) 0.015(2) 0.0095(19) 0.0060(19) 0.0058(18)

loop_
_atom_type_symbol
_atom_type_description
_atom_type_scat_dispersion_real
_atom_type_scat_dispersion_imag
_atom_type_scat_source
C C 0.0033 0.0016 'International Tables Vol C Tables 4.2.6.8 and 6.1.1.4'
H H 0.0000 0.0000 'International Tables Vol C Tables 4.2.6.8 and 6.1.1.4'
B B 0.0013 0.0007 'International Tables Vol C Tables 4.2.6.8 and 6.1.1.4'
N N 0.0061 0.0033 'International Tables Vol C Tables 4.2.6.8 and 6.1.1.4'
O O 0.0106 0.0060 'International Tables Vol C Tables 4.2.6.8 and 6.1.1.4'
Tb Tb -0.1723 4.1537 'International Tables Vol C Tables 4.2.6.8 and 6.1.1.4'

loop_
_geom_angle_atom_site_label_1
_geom_angle_atom_site_label_2
_geom_angle_atom_site_label_3
_geom_angle
N1 Tb1 C25 73.43(11)
N1 Tb1 C26 89.37(11)
N1 Tb1 C27 119.62(11)
N1 Tb1 C28 121.00(11)
N1 Tb1 C29 92.18(11)
N1 Tb1 C35 106.64(11)
N1 Tb1 C36 123.34(11)
N1 Tb1 C38 75.08(11)
N1 Tb1 C39 77.53(11)
N2 Tb1 N1 65.74(10)
N2 Tb1 N3 64.64(10)
N2 Tb1 C25 97.74(11)
N2 Tb1 C26 128.23(11)
N2 Tb1 C27 133.04(11)
N2 Tb1 C28 104.10(11)
N2 Tb1 C29 84.46(11)
N2 Tb1 C35 90.04(11)
N2 Tb1 C36 119.27(11)
N2 Tb1 C38 110.52(11)
N2 Tb1 C39 85.23(11)
N3 Tb1 N1 130.37(10)
N3 Tb1 C25 112.53(11)
N3 Tb1 C26 121.23(11)
N3 Tb1 C27 94.09(11)
N3 Tb1 C28 71.45(11)
N3 Tb1 C29 82.46(11)
N3 Tb1 C35 74.29(10)
N3 Tb1 C36 82.76(11)
N3 Tb1 C38 123.98(10)
N3 Tb1 C39 99.04(11)
C25 Tb1 C28 49.55(12)
C25 Tb1 C29 30.08(12)
C25 Tb1 C36 142.80(12)
C25 Tb1 C38 123.15(12)
C26 Tb1 C25 30.49(12)
C26 Tb1 C27 30.77(12)
C26 Tb1 C28 49.98(12)
C26 Tb1 C29 50.29(12)
C26 Tb1 C35 141.59(12)
C26 Tb1 C36 112.38(12)
C26 Tb1 C38 104.95(12)
C26 Tb1 C39 134.90(12)
C27 Tb1 C25 50.23(12)
C27 Tb1 C28 30.02(12)
C27 Tb1 C29 50.16(12)
C27 Tb1 C35 125.68(12)
C27 Tb1 C36 96.86(12)
C27 Tb1 C38 115.87(12)
C27 Tb1 C39 141.21(12)
C28 Tb1 C38 145.39(12)
C29 Tb1 C28 30.17(12)
C29 Tb1 C36 142.38(12)
C29 Tb1 C38 153.00(12)
C35 Tb1 C25 171.32(12)
C35 Tb1 C28 132.08(11)
C35 Tb1 C29 156.20(12)
C35 Tb1 C36 30.15(12)
C35 Tb1 C38 49.70(11)
C36 Tb1 C28 112.22(12)
C36 Tb1 C38 49.40(11)
C39 Tb1 C25 146.40(12)
C39 Tb1 C28 161.30(12)
C39 Tb1 C29 167.75(12)
C39 Tb1 C35 30.17(11)
C39 Tb1 C36 49.57(12)
C39 Tb1 C38 30.04(12)
N4 Tb2 C45 72.03(11)
N4 Tb2 C46 83.15(11)
N4 Tb2 C47 113.15(11)
N4 Tb2 C48 121.94(11)
N4 Tb2 C49 94.40(11)
N4 Tb2 C55 125.09(10)
N4 Tb2 C56 102.39(11)
N4 Tb2 C57 75.62(11)
N4 Tb2 C58 80.53(11)
N5 Tb2 N4 65.10(10)
N5 Tb2 C45 105.52(11)
N5 Tb2 C46 86.13(11)
N5 Tb2 C47 98.95(11)
N5 Tb2 C48 129.48(11)
N5 Tb2 C49 134.61(11)
N5 Tb2 C55 113.53(11)
N5 Tb2 C56 86.25(11)
N5 Tb2 C57 87.98(11)
N5 Tb2 C58 116.37(11)
N6 Tb2 N4 129.80(10)
N6 Tb2 N5 64.72(10)
N6 Tb2 C45 120.88(11)
N6 Tb2 C46 92.13(11)
N6 Tb2 C47 73.57(11)
N6 Tb2 C48 89.63(11)
N6 Tb2 C49 120.11(11)
N6 Tb2 C55 77.57(11)
N6 Tb2 C56 75.79(11)
N6 Tb2 C57 103.97(11)
N6 Tb2 C58 124.04(11)
C46 Tb2 C45 29.95(12)
C46 Tb2 C47 30.00(12)
C46 Tb2 C55 149.96(11)
C46 Tb2 C58 142.48(12)
C47 Tb2 C45 49.46(12)
C47 Tb2 C55 120.73(12)
C47 Tb2 C58 144.45(12)
C48 Tb2 C45 50.15(12)
C48 Tb2 C46 50.28(12)
C48 Tb2 C47 30.54(12)
C48 Tb2 C49 31.07(12)
C48 Tb2 C55 100.92(12)
C48 Tb2 C56 130.78(12)
C48 Tb2 C57 142.00(12)
C48 Tb2 C58 114.06(12)
C49 Tb2 C45 30.07(12)
C49 Tb2 C46 50.09(12)
C49 Tb2 C47 50.38(12)
C49 Tb2 C55 111.31(12)
C49 Tb2 C56 138.96(12)
C49 Tb2 C57 127.55(12)
C49 Tb2 C58 97.79(12)
C55 Tb2 C45 140.95(12)
C56 Tb2 C45 162.40(11)
C56 Tb2 C46 167.63(11)
C56 Tb2 C47 142.92(12)
C56 Tb2 C55 30.41(11)
C56 Tb2 C57 30.44(11)
C56 Tb2 C58 49.89(11)
C57 Tb2 C45 134.84(12)
C57 Tb2 C46 158.51(12)
C57 Tb2 C47 170.51(12)
C57 Tb2 C55 50.01(11)
C57 Tb2 C58 30.22(12)
C58 Tb2 C45 112.53(12)
C58 Tb2 C55 49.50(11)
C1S O1S C4S 105.5(3)
C8S O2S C5S 105.3(3)
C12S O3S C9S 110.1(4)
C1 N1 Tb1 121.2(2)
C1 N1 C5 117.5(3)
C5 N1 Tb1 120.4(2)
C6 N2 Tb1 119.4(2)
C7 N2 Tb1 121.7(2)
C7 N2 C6 118.8(3)
C10 N3 Tb1 120.2(2)
C10 N3 C14 118.1(3)
C14 N3 Tb1 121.1(2)
C15 N4 Tb2 119.8(2)
C15 N4 C19 118.4(3)
C19 N4 Tb2 120.6(2)
C8 N5 Tb2 120.9(2)
C9 N5 Tb2 120.7(2)
C9 N5 C8 118.4(3)
C20 N6 Tb2 121.0(2)
C20 N6 C24 117.3(3)
C24 N6 Tb2 121.4(2)
N1 C1 H1 117.9
N1 C1 C2 124.2(4)
C2 C1 H1 117.9
O1S C1S H1SA 110.9
O1S C1S H1SB 110.9
O1S C1S C2S 104.0(4)
H1SA C1S H1SB 109.0
C2S C1S H1SA 110.9
C2S C1S H1SB 110.9
C1 C2 H2 121.1
C1 C2 C3 117.8(3)
C3 C2 H2 121.1
C1S C2S H2SA 111.5
C1S C2S H2SB 111.5
C1S C2S C3S 101.5(4)
H2SA C2S H2SB 109.3
C3S C2S H2SA 111.5
C3S C2S H2SB 111.5
C2 C3 H3 120.4
C4 C3 C2 119.3(3)
C4 C3 H3 120.4
C2S C3S H3SA 111.0
C2S C3S H3SB 111.0
H3SA C3S H3SB 109.0
C4S C3S C2S 103.8(4)
C4S C3S H3SA 111.0
C4S C3S H3SB 111.0
C3 C4 H4 120.1
C3 C4 C5 119.9(3)
C5 C4 H4 120.1
O1S C4S C3S 107.1(4)
O1S C4S H4SA 110.3
O1S C4S H4SB 110.3
C3S C4S H4SA 110.3
C3S C4S H4SB 110.3
H4SA C4S H4SB 108.6
N1 C5 C4 121.2(3)
N1 C5 C6 115.9(3)
C4 C5 C6 122.7(3)
O2S C5S H5SA 110.7
O2S C5S H5SB 110.7
O2S C5S C6S 105.2(4)
H5SA C5S H5SB 108.8
C6S C5S H5SA 110.7
C6S C5S H5SB 110.7
N2 C6 C5 116.6(3)
N2 C6 C9 117.1(3)
C9 C6 C5 126.2(3)
C5S C6S H6SA 110.9
C5S C6S H6SB 110.9
C5S C6S C7S 104.1(4)
H6SA C6S H6SB 108.9
C7S C6S H6SA 110.9
C7S C6S H6SB 110.9
N2 C7 C8 119.1(3)
N2 C7 C14 114.8(3)
C8 C7 C14 125.9(3)
C6S C7S H7SA 110.9
C6S C7S H7SB 110.9
H7SA C7S H7SB 108.9
C8S C7S C6S 104.2(4)
C8S C7S H7SA 110.9
C8S C7S H7SB 110.9
N5 C8 C7 117.6(3)
N5 C8 C24 116.0(3)
C7 C8 C24 126.4(3)
O2S C8S C7S 105.0(4)
O2S C8S H8SA 110.7
O2S C8S H8SB 110.7
C7S C8S H8SA 110.7
C7S C8S H8SB 110.7
H8SA C8S H8SB 108.8
N5 C9 C6 119.9(3)
N5 C9 C19 115.3(3)
C6 C9 C19 124.6(3)
O3S C9S H9SA 110.2
O3S C9S H9SB 110.2
O3S C9S C10S 107.5(4)
H9SA C9S H9SB 108.5
C10S C9S H9SA 110.2
C10S C9S H9SB 110.2
N3 C10 H10 118.0
N3 C10 C11 124.0(4)
C11 C10 H10 118.0
C9S C10S H10A 110.9
C9S C10S H10B 110.9
C9S C10S C11S 104.5(4)
H10A C10S H10B 108.9
C11S C10S H10A 110.9
C11S C10S H10B 110.9
C10 C11 H11 120.9
C10 C11 C12 118.1(4)
C12 C11 H11 120.9
C10S C11S H11A 111.1
C10S C11S H11B 111.1
H11A C11S H11B 109.0
C12S C11S C10S 103.5(4)
C12S C11S H11A 111.1
C12S C11S H11B 111.1
C11 C12 H12 120.4
C11 C12 C13 119.1(4)
C13 C12 H12 120.4
O3S C12S C11S 109.0(5)
O3S C12S H12A 109.9
O3S C12S H12B 109.9
C11S C12S H12A 109.9
C11S C12S H12B 109.9
H12A C12S H12B 108.3
C12 C13 H13 120.2
C12 C13 C14 119.7(4)
C14 C13 H13 120.2
N3 C14 C7 115.5(3)
N3 C14 C13 120.9(3)
C13 C14 C7 123.5(3)
N4 C15 H15 117.3
N4 C15 C16 125.3(4)
C16 C15 H15 117.3
C15 C16 H16 121.6
C15 C16 C17 116.8(4)
C17 C16 H16 121.6
C16 C17 H17 121.0
C18 C17 C16 118.0(3)
C18 C17 H17 121.0
C17 C18 H18 119.7
C17 C18 C19 120.5(3)
C19 C18 H18 119.7
N4 C19 C9 115.7(3)
N4 C19 C18 120.8(3)
C18 C19 C9 123.2(3)
N6 C20 H20 117.7
N6 C20 C21 124.6(4)
C21 C20 H20 117.7
C20 C21 H21 121.0
C20 C21 C22 117.9(4)
C22 C21 H21 121.0
C21 C22 H22 120.4
C23 C22 C21 119.3(4)
C23 C22 H22 120.4
C22 C23 H23 120.1
C22 C23 C24 119.8(3)
C24 C23 H23 120.1
N6 C24 C8 115.5(3)
N6 C24 C23 120.8(3)
C23 C24 C8 123.6(3)
C26 C25 Tb1 73.0(2)
C26 C25 C30 127.1(4)
C29 C25 Tb1 75.2(2)
C29 C25 C26 108.3(3)
C29 C25 C30 123.6(4)
C30 C25 Tb1 126.9(3)
C25 C26 Tb1 76.5(2)
C25 C26 C27 107.7(4)
C25 C26 C31 126.9(4)
C27 C26 Tb1 75.1(2)
C27 C26 C31 124.5(4)
C31 C26 Tb1 122.7(3)
C26 C27 Tb1 74.2(2)
C26 C27 C32 125.1(4)
C28 C27 Tb1 77.0(2)
C28 C27 C26 107.9(3)
C28 C27 C32 126.5(4)
C32 C27 Tb1 120.8(3)
C27 C28 Tb1 73.0(2)
C27 C28 C29 108.5(3)
C27 C28 C33 126.7(4)
C29 C28 Tb1 74.5(2)
C29 C28 C33 123.6(4)
C33 C28 Tb1 128.5(3)
C25 C29 Tb1 74.7(2)
C25 C29 C28 107.5(4)
C25 C29 C34 125.3(4)
C28 C29 Tb1 75.4(2)
C28 C29 C34 126.7(4)
C34 C29 Tb1 122.1(3)
C25 C30 H30A 109.5
C25 C30 H30B 109.5
C25 C30 H30C 109.5
H30A C30 H30B 109.5
H30A C30 H30C 109.5
H30B C30 H30C 109.5
C26 C31 H31A 109.5
C26 C31 H31B 109.5
C26 C31 H31C 109.5
H31A C31 H31B 109.5
H31A C31 H31C 109.5
H31B C31 H31C 109.5
C27 C32 H32A 109.5
C27 C32 H32B 109.5
C27 C32 H32C 109.5
H32A C32 H32B 109.5
H32A C32 H32C 109.5
H32B C32 H32C 109.5
C28 C33 H33A 109.5
C28 C33 H33B 109.5
C28 C33 H33C 109.5
H33A C33 H33B 109.5
H33A C33 H33C 109.5
H33B C33 H33C 109.5
C29 C34 H34A 109.5
C29 C34 H34B 109.5
C29 C34 H34C 109.5
H34A C34 H34B 109.5
H34A C34 H34C 109.5
H34B C34 H34C 109.5
C36 C35 Tb1 75.8(2)
C36 C35 C40 127.2(4)
C39 C35 Tb1 74.6(2)
C39 C35 C36 107.5(3)
C39 C35 C40 124.5(4)
C40 C35 Tb1 123.3(3)
C35 C36 Tb1 74.0(2)
C35 C36 C37 108.3(3)
C35 C36 C41 126.2(4)
C37 C36 Tb1 75.8(2)
C37 C36 C41 124.2(4)
C41 C36 Tb1 127.0(3)
C36 C37 Tb1 74.2(2)
C36 C37 C42 124.8(4)
C38 C37 Tb1 74.9(2)
C38 C37 C36 107.7(3)
C38 C37 C42 125.8(4)
C42 C37 Tb1 128.5(3)
C37 C38 Tb1 75.3(2)
C37 C38 C43 124.9(4)
C39 C38 Tb1 73.1(2)
C39 C38 C37 107.7(3)
C39 C38 C43 125.9(4)
C43 C38 Tb1 128.2(3)
C35 C39 Tb1 75.3(2)
C35 C39 C38 108.8(3)
C35 C39 C44 125.1(4)
C38 C39 Tb1 76.8(2)
C38 C39 C44 125.4(4)
C44 C39 Tb1 122.1(2)
C35 C40 H40A 109.5
C35 C40 H40B 109.5
C35 C40 H40C 109.5
H40A C40 H40B 109.5
H40A C40 H40C 109.5
H40B C40 H40C 109.5
C36 C41 H41A 109.5
C36 C41 H41B 109.5
C36 C41 H41C 109.5
H41A C41 H41B 109.5
H41A C41 H41C 109.5
H41B C41 H41C 109.5
C37 C42 H42A 109.5
C37 C42 H42B 109.5
C37 C42 H42C 109.5
H42A C42 H42B 109.5
H42A C42 H42C 109.5
H42B C42 H42C 109.5
C38 C43 H43A 109.5
C38 C43 H43B 109.5
C38 C43 H43C 109.5
H43A C43 H43B 109.5
H43A C43 H43C 109.5
H43B C43 H43C 109.5
C39 C44 H44A 109.5
C39 C44 H44B 109.5
C39 C44 H44C 109.5
H44A C44 H44B 109.5
H44A C44 H44C 109.5
H44B C44 H44C 109.5
C46 C45 Tb2 74.5(2)
C46 C45 C50 124.6(4)
C49 C45 Tb2 72.4(2)
C49 C45 C46 108.5(3)
C49 C45 C50 125.9(4)
C50 C45 Tb2 128.2(3)
C45 C46 Tb2 75.6(2)
C45 C46 C51 125.5(4)
C47 C46 Tb2 75.1(2)
C47 C46 C45 108.2(3)
C47 C46 C51 125.9(4)
C51 C46 Tb2 121.4(3)
C46 C47 Tb2 74.9(2)
C46 C47 C48 107.8(3)
C46 C47 C52 124.1(4)
C48 C47 Tb2 72.1(2)
C48 C47 C52 127.3(4)
C52 C47 Tb2 126.9(3)
C47 C48 Tb2 77.4(2)
C47 C48 C49 107.6(3)
C47 C48 C53 127.4(4)
C49 C48 Tb2 75.0(2)
C49 C48 C53 124.8(4)
C53 C48 Tb2 117.9(2)
C45 C49 Tb2 77.5(2)
C45 C49 C48 107.7(3)
C45 C49 C54 124.8(4)
C48 C49 Tb2 73.9(2)
C48 C49 C54 126.6(4)
C54 C49 Tb2 123.0(3)
C45 C50 H50A 109.5
C45 C50 H50B 109.5
C45 C50 H50C 109.5
H50A C50 H50B 109.5
H50A C50 H50C 109.5
H50B C50 H50C 109.5
C46 C51 H51A 109.5
C46 C51 H51B 109.5
C46 C51 H51C 109.5
H51A C51 H51B 109.5
H51A C51 H51C 109.5
H51B C51 H51C 109.5
C47 C52 H52A 109.5
C47 C52 H52B 109.5
C47 C52 H52C 109.5
H52A C52 H52B 109.5
H52A C52 H52C 109.5
H52B C52 H52C 109.5
C48 C53 H53A 109.5
C48 C53 H53B 109.5
C48 C53 H53C 109.5
H53A C53 H53B 109.5
H53A C53 H53C 109.5
H53B C53 H53C 109.5
C49 C54 H54A 109.5
C49 C54 H54B 109.5
C49 C54 H54C 109.5
H54A C54 H54B 109.5
H54A C54 H54C 109.5
H54B C54 H54C 109.5
C56 C55 Tb2 73.2(2)
C56 C55 C60 127.7(4)
C59 C55 Tb2 75.4(2)
C59 C55 C56 107.6(3)
C59 C55 C60 123.6(4)
C60 C55 Tb2 126.8(2)
C55 C56 Tb2 76.4(2)
C55 C56 C61 127.3(3)
C57 C56 Tb2 75.0(2)
C57 C56 C55 108.0(3)
C57 C56 C61 124.4(4)
C61 C56 Tb2 120.1(2)
C56 C57 Tb2 74.5(2)
C56 C57 C58 107.8(3)
C56 C57 C62 124.1(4)
C58 C57 Tb2 76.2(2)
C58 C57 C62 127.7(4)
C62 C57 Tb2 120.6(3)
C57 C58 Tb2 73.6(2)
C57 C58 C63 126.1(4)
C59 C58 Tb2 75.6(2)
C59 C58 C57 108.4(3)
C59 C58 C63 123.8(4)
C63 C58 Tb2 129.0(3)
C55 C59 Tb2 74.6(2)
C55 C59 C64 125.1(4)
C58 C59 Tb2 74.6(2)
C58 C59 C55 108.2(3)
C58 C59 C64 125.0(4)
C64 C59 Tb2 128.5(3)
C55 C60 H60A 109.5
C55 C60 H60B 109.5
C55 C60 H60C 109.5
H60A C60 H60B 109.5
H60A C60 H60C 109.5
H60B C60 H60C 109.5
C56 C61 H61A 109.5
C56 C61 H61B 109.5
C56 C61 H61C 109.5
H61A C61 H61B 109.5
H61A C61 H61C 109.5
H61B C61 H61C 109.5
C57 C62 H62A 109.5
C57 C62 H62B 109.5
C57 C62 H62C 109.5
H62A C62 H62B 109.5
H62A C62 H62C 109.5
H62B C62 H62C 109.5
C58 C63 H63A 109.5
C58 C63 H63B 109.5
C58 C63 H63C 109.5
H63A C63 H63B 109.5
H63A C63 H63C 109.5
H63B C63 H63C 109.5
C59 C64 H64A 109.5
C59 C64 H64B 109.5
C59 C64 H64C 109.5
H64A C64 H64B 109.5
H64A C64 H64C 109.5
H64B C64 H64C 109.5
C66 C65 B1 122.3(4)
C70 C65 C66 115.0(4)
C70 C65 B1 122.4(4)
C65 C66 H66 118.7
C67 C66 C65 122.7(4)
C67 C66 H66 118.7
C66 C67 H67 119.9
C68 C67 C66 120.2(5)
C68 C67 H67 119.9
C67 C68 H68 120.6
C69 C68 C67 118.8(4)
C69 C68 H68 120.6
C68 C69 H69 119.8
C68 C69 C70 120.4(4)
C70 C69 H69 119.8
C65 C70 H70 118.6
C69 C70 C65 122.9(4)
C69 C70 H70 118.6
C72 C71 B1 121.7(3)
C76 C71 C72 115.1(4)
C76 C71 B1 122.1(3)
C71 C72 H72 118.5
C73 C72 C71 123.0(4)
C73 C72 H72 118.5
C72 C73 H73 120.0
C74 C73 C72 120.0(4)
C74 C73 H73 120.0
C73 C74 H74 120.4
C75 C74 C73 119.1(4)
C75 C74 H74 120.4
C74 C75 H75 120.0
C74 C75 C76 120.1(4)
C76 C75 H75 120.0
C71 C76 H76 118.6
C75 C76 C71 122.7(4)
C75 C76 H76 118.6
C78 C77 C82 115.2(4)
C78 C77 B1 120.6(3)
C82 C77 B1 123.4(3)
C77 C78 H78 118.5
C79 C78 C77 123.0(4)
C79 C78 H78 118.5
C78 C79 H79 120.1
C80 C79 C78 119.8(4)
C80 C79 H79 120.1
C79 C80 H80 120.1
C79 C80 C81 119.7(4)
C81 C80 H80 120.1
C80 C81 H81 120.2
C80 C81 C82 119.5(4)
C82 C81 H81 120.2
C77 C82 H82 118.7
C81 C82 C77 122.7(4)
C81 C82 H82 118.7
C84 C83 B1 121.5(3)
C88 C83 C84 115.1(4)
C88 C83 B1 123.1(3)
C83 C84 H84 118.6
C85 C84 C83 122.7(4)
C85 C84 H84 118.6
C84 C85 H85 120.1
C86 C85 C84 119.8(4)
C86 C85 H85 120.1
C85 C86 H86 120.3
C85 C86 C87 119.4(4)
C87 C86 H86 120.3
C86 C87 H87 120.2
C86 C87 C88 119.7(4)
C88 C87 H87 120.2
C83 C88 H88 118.4
C87 C88 C83 123.2(4)
C87 C88 H88 118.4
C71 B1 C65 112.5(3)
C77 B1 C65 112.5(3)
C77 B1 C71 100.1(3)
C77 B1 C83 113.7(3)
C83 B1 C65 104.8(3)
C83 B1 C71 113.6(3)

loop_
_geom_bond_atom_site_label_1
_geom_bond_atom_site_label_2
_geom_bond_distance
Tb1 N1 2.484(3)
Tb1 N2 2.475(3)
Tb1 N3 2.483(3)
Tb1 C25 2.723(4)
Tb1 C26 2.678(4)
Tb1 C27 2.689(4)
Tb1 C28 2.741(4)
Tb1 C29 2.730(4)
Tb1 C35 2.715(4)
Tb1 C36 2.738(4)
Tb1 C38 2.753(4)
Tb1 C39 2.706(4)
Tb2 N4 2.485(3)
Tb2 N5 2.484(3)
Tb2 N6 2.483(3)
Tb2 C45 2.744(4)
Tb2 C46 2.730(4)
Tb2 C47 2.733(4)
Tb2 C48 2.665(4)
Tb2 C49 2.679(4)
Tb2 C55 2.743(4)
Tb2 C56 2.702(4)
Tb2 C57 2.708(4)
Tb2 C58 2.741(4)
O1S C1S 1.421(6)
O1S C4S 1.442(6)
O2S C5S 1.434(6)
O2S C8S 1.426(6)
O3S C9S 1.421(6)
O3S C12S 1.378(7)
N1 C1 1.353(5)
N1 C5 1.360(5)
N2 C6 1.376(5)
N2 C7 1.345(5)
N3 C10 1.345(5)
N3 C14 1.357(5)
N4 C15 1.343(5)
N4 C19 1.355(5)
N5 C8 1.369(5)
N5 C9 1.346(5)
N6 C20 1.350(5)
N6 C24 1.370(5)
C1 H1 0.9300
C1 C2 1.381(5)
C1S H1SA 0.9700
C1S H1SB 0.9700
C1S C2S 1.515(7)
C2 H2 0.9300
C2 C3 1.393(6)
C2S H2SA 0.9700
C2S H2SB 0.9700
C2S C3S 1.534(7)
C3 H3 0.9300
C3 C4 1.379(5)
C3S H3SA 0.9700
C3S H3SB 0.9700
C3S C4S 1.522(7)
C4 H4 0.9300
C4 C5 1.399(5)
C4S H4SA 0.9700
C4S H4SB 0.9700
C5 C6 1.458(5)
C5S H5SA 0.9700
C5S H5SB 0.9700
C5S C6S 1.516(6)
C6 C9 1.417(5)
C6S H6SA 0.9700
C6S H6SB 0.9700
C6S C7S 1.531(6)
C7 C8 1.426(5)
C7 C14 1.479(5)
C7S H7SA 0.9700
C7S H7SB 0.9700
C7S C8S 1.521(7)
C8 C24 1.452(5)
C8S H8SA 0.9700
C8S H8SB 0.9700
C9 C19 1.482(5)
C9S H9SA 0.9700
C9S H9SB 0.9700
C9S C10S 1.514(7)
C10 H10 0.9300
C10 C11 1.376(5)
C10S H10A 0.9700
C10S H10B 0.9700
C10S C11S 1.513(7)
C11 H11 0.9300
C11 C12 1.384(6)
C11S H11A 0.9700
C11S H11B 0.9700
C11S C12S 1.490(7)
C12 H12 0.9300
C12 C13 1.389(5)
C12S H12A 0.9700
C12S H12B 0.9700
C13 H13 0.9300
C13 C14 1.398(5)
C15 H15 0.9300
C15 C16 1.352(5)
C16 H16 0.9300
C16 C17 1.453(5)
C17 H17 0.9300
C17 C18 1.378(5)
C18 H18 0.9300
C18 C19 1.397(5)
C20 H20 0.9300
C20 C21 1.370(5)
C21 H21 0.9300
C21 C22 1.400(6)
C22 H22 0.9300
C22 C23 1.372(5)
C23 H23 0.9300
C23 C24 1.408(5)
C25 C26 1.421(6)
C25 C29 1.415(6)
C25 C30 1.510(5)
C26 C27 1.424(6)
C26 C31 1.511(6)
C27 C28 1.407(6)
C27 C32 1.516(6)
C28 C29 1.424(6)
C28 C33 1.510(6)
C29 C34 1.497(6)
C30 H30A 0.9600
C30 H30B 0.9600
C30 H30C 0.9600
C31 H31A 0.9600
C31 H31B 0.9600
C31 H31C 0.9600
C32 H32A 0.9600
C32 H32B 0.9600
C32 H32C 0.9600
C33 H33A 0.9600
C33 H33B 0.9600
C33 H33C 0.9600
C34 H34A 0.9600
C34 H34B 0.9600
C34 H34C 0.9600
C35 C36 1.418(6)
C35 C39 1.411(5)
C35 C40 1.505(6)
C36 C37 1.423(6)
C36 C41 1.508(5)
C37 C38 1.419(6)
C37 C42 1.502(6)
C38 C39 1.416(6)
C38 C43 1.509(5)
C39 C44 1.508(5)
C40 H40A 0.9600
C40 H40B 0.9600
C40 H40C 0.9600
C41 H41A 0.9600
C41 H41B 0.9600
C41 H41C 0.9600
C42 H42A 0.9600
C42 H42B 0.9600
C42 H42C 0.9600
C43 H43A 0.9600
C43 H43B 0.9600
C43 H43C 0.9600
C44 H44A 0.9600
C44 H44B 0.9600
C44 H44C 0.9600
C45 C46 1.414(6)
C45 C49 1.408(6)
C45 C50 1.513(6)
C46 C47 1.414(6)
C46 C51 1.509(6)
C47 C48 1.423(6)
C47 C52 1.510(5)
C48 C49 1.431(6)
C48 C53 1.512(6)
C49 C54 1.502(6)
C50 H50A 0.9600
C50 H50B 0.9600
C50 H50C 0.9600
C51 H51A 0.9600
C51 H51B 0.9600
C51 H51C 0.9600
C52 H52A 0.9600
C52 H52B 0.9600
C52 H52C 0.9600
C53 H53A 0.9600
C53 H53B 0.9600
C53 H53C 0.9600
C54 H54A 0.9600
C54 H54B 0.9600
C54 H54C 0.9600
C55 C56 1.428(5)
C55 C59 1.421(6)
C55 C60 1.501(5)
C56 C57 1.420(5)
C56 C61 1.504(5)
C57 C58 1.421(6)
C57 C62 1.497(5)
C58 C59 1.412(5)
C58 C63 1.510(5)
C59 C64 1.509(6)
C60 H60A 0.9600
C60 H60B 0.9600
C60 H60C 0.9600
C61 H61A 0.9600
C61 H61B 0.9600
C61 H61C 0.9600
C62 H62A 0.9600
C62 H62B 0.9600
C62 H62C 0.9600
C63 H63A 0.9600
C63 H63B 0.9600
C63 H63C 0.9600
C64 H64A 0.9600
C64 H64B 0.9600
C64 H64C 0.9600
C65 C66 1.406(6)
C65 C70 1.396(6)
C65 B1 1.645(6)
C66 H66 0.9300
C66 C67 1.393(6)
C67 H67 0.9300
C67 C68 1.386(7)
C68 H68 0.9300
C68 C69 1.377(7)
C69 H69 0.9300
C69 C70 1.395(6)
C70 H70 0.9300
C71 C72 1.407(6)
C71 C76 1.398(6)
C71 B1 1.642(6)
C72 H72 0.9300
C72 C73 1.385(6)
C73 H73 0.9300
C73 C74 1.384(7)
C74 H74 0.9300
C74 C75 1.384(6)
C75 H75 0.9300
C75 C76 1.394(6)
C76 H76 0.9300
C77 C78 1.403(5)
C77 C82 1.404(5)
C77 B1 1.639(6)
C78 H78 0.9300
C78 C79 1.391(6)
C79 H79 0.9300
C79 C80 1.377(6)
C80 H80 0.9300
C80 C81 1.388(6)
C81 H81 0.9300
C81 C82 1.398(6)
C82 H82 0.9300
C83 C84 1.402(6)
C83 C88 1.401(5)
C83 B1 1.641(6)
C84 H84 0.9300
C84 C85 1.396(6)
C85 H85 0.9300
C85 C86 1.384(6)
C86 H86 0.9300
C86 C87 1.387(6)
C87 H87 0.9300
C87 C88 1.389(6)
C88 H88 0.9300

loop_
_geom_torsion_atom_site_label_1
_geom_torsion_atom_site_label_2
_geom_torsion_atom_site_label_3
_geom_torsion_atom_site_label_4
_geom_torsion
Tb1 N1 C1 C2 169.4(3)
Tb1 N1 C5 C4 -166.3(3)
Tb1 N1 C5 C6 9.6(4)
Tb1 N2 C6 C5 14.4(4)
Tb1 N2 C6 C9 -165.2(2)
Tb1 N2 C7 C8 -167.8(2)
Tb1 N2 C7 C14 16.7(4)
Tb1 N3 C10 C11 170.0(3)
Tb1 N3 C14 C7 8.8(4)
Tb1 N3 C14 C13 -167.3(3)
Tb1 C25 C26 C27 69.2(3)
Tb1 C25 C26 C31 -121.0(4)
Tb1 C25 C29 C28 -68.8(3)
Tb1 C25 C29 C34 118.7(4)
Tb1 C26 C27 C28 70.3(3)
Tb1 C26 C27 C32 -116.9(4)
Tb1 C27 C28 C29 66.6(3)
Tb1 C27 C28 C33 -125.7(4)
Tb1 C28 C29 C25 68.4(3)
Tb1 C28 C29 C34 -119.3(4)
Tb1 C35 C36 C37 68.7(3)
Tb1 C35 C36 C41 -124.5(4)
Tb1 C35 C39 C38 -70.2(3)
Tb1 C35 C39 C44 119.1(4)
Tb1 C36 C37 C38 68.0(3)
Tb1 C36 C37 C42 -126.2(4)
Tb1 C37 C38 C39 66.5(3)
Tb1 C37 C38 C43 -126.6(4)
Tb1 C38 C39 C35 69.2(3)
Tb1 C38 C39 C44 -120.2(4)
Tb2 N4 C15 C16 164.4(3)
Tb2 N4 C19 C9 11.0(4)
Tb2 N4 C19 C18 -163.4(3)
Tb2 N5 C8 C7 -165.1(2)
Tb2 N5 C8 C24 13.6(4)
Tb2 N5 C9 C6 -167.8(2)
Tb2 N5 C9 C19 17.1(4)
Tb2 N6 C20 C21 174.0(3)
Tb2 N6 C24 C8 7.8(4)
Tb2 N6 C24 C23 -169.2(3)
Tb2 C45 C46 C47 68.7(3)
Tb2 C45 C46 C51 -118.4(4)
Tb2 C45 C49 C48 -68.4(3)
Tb2 C45 C49 C54 121.8(4)
Tb2 C46 C47 C48 65.1(3)
Tb2 C46 C47 C52 -124.6(4)
Tb2 C47 C48 C49 69.6(3)
Tb2 C47 C48 C53 -115.6(4)
Tb2 C48 C49 C45 70.8(3)
Tb2 C48 C49 C54 -119.5(4)
Tb2 C55 C56 C57 69.0(3)
Tb2 C55 C56 C61 -117.6(4)
Tb2 C55 C59 C58 -67.7(3)
Tb2 C55 C59 C64 126.5(4)
Tb2 C56 C57 C58 69.5(3)
Tb2 C56 C57 C62 -116.8(4)
Tb2 C57 C58 C59 68.2(3)
Tb2 C57 C58 C63 -126.7(4)
Tb2 C58 C59 C55 67.7(3)
Tb2 C58 C59 C64 -126.5(4)
O1S C1S C2S C3S 40.3(5)
O2S C5S C6S C7S 23.2(5)
O3S C9S C10S C11S 9.8(6)
N1 Tb1 N2 C6 -6.8(2)
N1 Tb1 N2 C7 170.1(3)
N1 Tb1 N3 C10 -172.1(2)
N1 Tb1 N3 C14 -1.6(3)
N1 Tb1 C25 C26 118.9(2)
N1 Tb1 C25 C29 -126.3(2)
N1 Tb1 C25 C30 -5.2(3)
N1 Tb1 C26 C25 -57.1(2)
N1 Tb1 C26 C27 -169.9(2)
N1 Tb1 C26 C31 68.4(3)
N1 Tb1 C27 C26 11.6(3)
N1 Tb1 C27 C28 -101.6(2)
N1 Tb1 C27 C32 133.4(3)
N1 Tb1 C28 C27 96.5(2)
N1 Tb1 C28 C29 -19.0(3)
N1 Tb1 C28 C33 -139.8(3)
N1 Tb1 C29 C25 50.6(2)
N1 Tb1 C29 C28 163.8(2)
N1 Tb1 C29 C34 -71.8(3)
N1 Tb1 C35 C36 -128.9(2)
N1 Tb1 C35 C39 -15.8(2)
N1 Tb1 C35 C40 105.7(3)
N1 Tb1 C36 C35 63.2(3)
N1 Tb1 C36 C37 -50.9(3)
N1 Tb1 C36 C41 -173.2(3)
N1 Tb1 C37 C36 138.4(2)
N1 Tb1 C37 C38 24.7(2)
N1 Tb1 C37 C42 -99.3(4)
N1 Tb1 C38 C37 -155.0(2)
N1 Tb1 C38 C39 90.8(2)
N1 Tb1 C38 C43 -31.9(3)
N1 Tb1 C39 C35 164.5(2)
N1 Tb1 C39 C38 -81.7(2)
N1 Tb1 C39 C44 42.1(3)
N1 C1 C2 C3 -2.6(6)
N1 C5 C6 N2 -15.6(5)
N1 C5 C6 C9 164.0(3)
N2 Tb1 N1 C1 -171.3(3)
N2 Tb1 N1 C5 -1.8(2)
N2 Tb1 N3 C10 -171.1(3)
N2 Tb1 N3 C14 -0.6(2)
N2 Tb1 C25 C26 -179.4(2)
N2 Tb1 C25 C29 -64.6(2)
N2 Tb1 C25 C30 56.6(4)
N2 Tb1 C26 C25 0.8(3)
N2 Tb1 C26 C27 -112.0(2)
N2 Tb1 C26 C31 126.3(3)
N2 Tb1 C27 C26 95.0(3)
N2 Tb1 C27 C28 -18.2(3)
N2 Tb1 C27 C32 -143.3(3)
N2 Tb1 C28 C27 166.4(2)
N2 Tb1 C28 C29 50.9(2)
N2 Tb1 C28 C33 -69.9(4)
N2 Tb1 C29 C25 115.9(2)
N2 Tb1 C29 C28 -130.8(2)
N2 Tb1 C29 C34 -6.4(3)
N2 Tb1 C35 C36 166.5(2)
N2 Tb1 C35 C39 -80.4(2)
N2 Tb1 C35 C40 41.0(3)
N2 Tb1 C36 C35 -15.5(3)
N2 Tb1 C36 C37 -129.6(2)
N2 Tb1 C36 C41 108.1(4)
N2 Tb1 C37 C36 70.5(3)
N2 Tb1 C37 C38 -43.2(3)
N2 Tb1 C37 C42 -167.2(3)
N2 Tb1 C38 C37 148.6(2)
N2 Tb1 C38 C39 34.5(2)
N2 Tb1 C38 C43 -88.3(4)
N2 Tb1 C39 C35 98.3(2)
N2 Tb1 C39 C38 -147.9(2)
N2 Tb1 C39 C44 -24.1(3)
N2 C6 C9 N5 -27.8(5)
N2 C6 C9 C19 146.9(3)
N2 C7 C8 N5 -27.9(5)
N2 C7 C8 C24 153.5(3)
N2 C7 C14 N3 -16.2(5)
N2 C7 C14 C13 159.8(3)
N3 Tb1 N1 C1 -170.3(2)
N3 Tb1 N1 C5 -0.8(3)
N3 Tb1 N2 C6 174.0(3)
N3 Tb1 N2 C7 -9.0(2)
N3 Tb1 C25 C26 -113.7(2)
N3 Tb1 C25 C29 1.1(3)
N3 Tb1 C25 C30 122.3(3)
N3 Tb1 C26 C25 81.6(2)
N3 Tb1 C26 C27 -31.2(3)
N3 Tb1 C26 C31 -152.9(3)
N3 Tb1 C27 C26 153.6(2)
N3 Tb1 C27 C28 40.4(2)
N3 Tb1 C27 C32 -84.6(3)
N3 Tb1 C28 C27 -137.0(2)
N3 Tb1 C28 C29 107.6(2)
N3 Tb1 C28 C33 -13.3(4)
N3 Tb1 C29 C25 -179.0(2)
N3 Tb1 C29 C28 -65.7(2)
N3 Tb1 C29 C34 58.7(3)
N3 Tb1 C35 C36 102.9(2)
N3 Tb1 C35 C39 -144.0(2)
N3 Tb1 C35 C40 -22.5(3)
N3 Tb1 C36 C35 -71.0(2)
N3 Tb1 C36 C37 174.8(2)
N3 Tb1 C36 C41 52.5(4)
N3 Tb1 C37 C36 -5.6(3)
N3 Tb1 C37 C38 -119.3(2)
N3 Tb1 C37 C42 116.7(4)
N3 Tb1 C38 C37 76.0(3)
N3 Tb1 C38 C39 -38.1(3)
N3 Tb1 C38 C43 -160.8(3)
N3 Tb1 C39 C35 35.0(2)
N3 Tb1 C39 C38 148.8(2)
N3 Tb1 C39 C44 -87.4(3)
N3 C10 C11 C12 -1.9(6)
N4 Tb2 N5 C8 174.6(3)
N4 Tb2 N5 C9 -8.5(2)
N4 Tb2 N6 C20 -173.0(2)
N4 Tb2 N6 C24 1.0(3)
N4 Tb2 C45 C46 108.2(2)
N4 Tb2 C45 C49 -136.2(2)
N4 Tb2 C45 C50 -13.9(3)
N4 Tb2 C46 C45 -65.5(2)
N4 Tb2 C46 C47 -179.2(2)
N4 Tb2 C46 C51 57.5(3)
N4 Tb2 C47 C46 0.8(3)
N4 Tb2 C47 C48 -114.0(2)
N4 Tb2 C47 C52 122.3(3)
N4 Tb2 C48 C47 81.7(2)
N4 Tb2 C48 C49 -30.7(3)
N4 Tb2 C48 C53 -152.5(3)
N4 Tb2 C49 C45 41.4(2)
N4 Tb2 C49 C48 154.2(2)
N4 Tb2 C49 C54 -82.2(3)
N4 Tb2 C55 C56 -47.2(3)
N4 Tb2 C55 C59 66.7(2)
N4 Tb2 C55 C60 -172.0(3)
N4 Tb2 C56 C55 142.1(2)
N4 Tb2 C56 C57 28.9(2)
N4 Tb2 C56 C61 -92.5(3)
N4 Tb2 C57 C56 -150.8(2)
N4 Tb2 C57 C58 95.9(2)
N4 Tb2 C57 C62 -30.0(3)
N4 Tb2 C58 C57 -77.6(2)
N4 Tb2 C58 C59 167.9(2)
N4 Tb2 C58 C63 45.8(3)
N4 Tb2 C59 C55 -127.1(2)
N4 Tb2 C59 C58 -12.7(2)
N4 Tb2 C59 C64 110.1(3)
N4 C15 C16 C17 0.1(6)
N5 Tb2 N4 C15 -169.2(3)
N5 Tb2 N4 C19 -2.0(2)
N5 Tb2 N6 C20 -174.9(3)
N5 Tb2 N6 C24 -0.9(2)
N5 Tb2 C45 C46 51.5(2)
N5 Tb2 C45 C49 167.2(2)
N5 Tb2 C45 C50 -70.6(4)
N5 Tb2 C46 C45 -130.9(2)
N5 Tb2 C46 C47 115.4(2)
N5 Tb2 C46 C51 -7.8(3)
N5 Tb2 C47 C46 -65.8(2)
N5 Tb2 C47 C48 179.3(2)
N5 Tb2 C47 C52 55.7(4)
N5 Tb2 C48 C47 -0.9(3)
N5 Tb2 C48 C49 -113.3(2)
N5 Tb2 C48 C53 124.9(3)
N5 Tb2 C49 C45 -17.5(3)
N5 Tb2 C49 C48 95.4(3)
N5 Tb2 C49 C54 -141.1(3)
N5 Tb2 C55 C56 28.0(2)
N5 Tb2 C55 C59 141.9(2)
N5 Tb2 C55 C60 -96.8(3)
N5 Tb2 C56 C55 -154.4(2)
N5 Tb2 C56 C57 92.4(2)
N5 Tb2 C56 C61 -29.0(3)
N5 Tb2 C57 C56 -86.0(2)
N5 Tb2 C57 C58 160.7(2)
N5 Tb2 C57 C62 34.8(3)
N5 Tb2 C58 C57 -21.6(3)
N5 Tb2 C58 C59 -136.1(2)
N5 Tb2 C58 C63 101.8(4)
N5 Tb2 C59 C55 -53.0(3)
N5 Tb2 C59 C58 61.3(3)
N5 Tb2 C59 C64 -175.9(3)
N5 C8 C24 N6 -13.7(5)
N5 C8 C24 C23 163.2(3)
N5 C9 C19 N4 -18.1(5)
N5 C9 C19 C18 156.2(3)
N6 Tb2 N4 C15 -171.0(2)
N6 Tb2 N4 C19 -3.9(3)
N6 Tb2 N5 C8 -7.0(2)
N6 Tb2 N5 C9 170.0(3)
N6 Tb2 C45 C46 -18.0(3)
N6 Tb2 C45 C49 97.7(2)
N6 Tb2 C45 C50 -140.0(3)
N6 Tb2 C46 C45 164.6(2)
N6 Tb2 C46 C47 50.9(2)
N6 Tb2 C46 C51 -72.3(3)
N6 Tb2 C47 C46 -126.0(2)
N6 Tb2 C47 C48 119.1(2)
N6 Tb2 C47 C52 -4.5(3)
N6 Tb2 C48 C47 -56.9(2)
N6 Tb2 C48 C49 -169.4(2)
N6 Tb2 C48 C53 68.9(3)
N6 Tb2 C49 C45 -100.5(2)
N6 Tb2 C49 C48 12.3(3)
N6 Tb2 C49 C54 135.9(3)
N6 Tb2 C55 C56 83.1(2)
N6 Tb2 C55 C59 -163.0(2)
N6 Tb2 C55 C60 -41.8(3)
N6 Tb2 C56 C55 -89.6(2)
N6 Tb2 C56 C57 157.2(2)
N6 Tb2 C56 C61 35.8(3)
N6 Tb2 C57 C56 -22.7(2)
N6 Tb2 C57 C58 -136.0(2)
N6 Tb2 C57 C62 98.1(3)
N6 Tb2 C58 C57 54.5(3)
N6 Tb2 C58 C59 -60.0(3)
N6 Tb2 C58 C63 177.9(3)
N6 Tb2 C59 C55 17.3(2)
N6 Tb2 C59 C58 131.6(2)
N6 Tb2 C59 C64 -105.6(3)
N6 C20 C21 C22 -3.3(6)
C1 N1 C5 C4 3.5(5)
C1 N1 C5 C6 179.4(3)
C1 C2 C3 C4 2.4(5)
C1S O1S C4S C3S 26.5(5)
C1S C2S C3S C4S -23.3(5)
C2 C3 C4 C5 0.6(5)
C2S C3S C4S O1S -0.6(5)
C3 C4 C5 N1 -3.7(5)
C3 C4 C5 C6 -179.3(3)
C4 C5 C6 N2 160.3(3)
C4 C5 C6 C9 -20.1(6)
C4S O1S C1S C2S -42.1(5)
C5 N1 C1 C2 -0.3(5)
C5 C6 C9 N5 152.6(3)
C5 C6 C9 C19 -32.7(6)
C5S O2S C8S C7S 39.5(5)
C5S C6S C7S C8S 0.3(5)
C6 N2 C7 C8 9.2(5)
C6 N2 C7 C14 -166.3(3)
C6 C9 C19 N4 167.0(3)
C6 C9 C19 C18 -18.7(6)
C6S C7S C8S O2S -23.7(5)
C7 N2 C6 C5 -162.7(3)
C7 N2 C6 C9 17.7(5)
C7 C8 C24 N6 164.9(3)
C7 C8 C24 C23 -18.2(6)
C8 N5 C9 C6 9.3(5)
C8 N5 C9 C19 -165.9(3)
C8 C7 C14 N3 168.6(3)
C8 C7 C14 C13 -15.4(6)
C8S O2S C5S C6S -39.4(5)
C9 N5 C8 C7 17.9(5)
C9 N5 C8 C24 -163.4(3)
C9S O3S C12S C11S -18.9(7)
C9S C10S C11S C12S -19.8(6)
C10 N3 C14 C7 179.5(3)
C10 N3 C14 C13 3.4(5)
C10 C11 C12 C13 1.8(5)
C10S C11S C12S O3S 24.2(7)
C11 C12 C13 C14 0.8(5)
C12 C13 C14 N3 -3.5(5)
C12 C13 C14 C7 -179.2(3)
C12S O3S C9S C10S 5.3(6)
C14 N3 C10 C11 -0.8(5)
C14 C7 C8 N5 147.1(3)
C14 C7 C8 C24 -31.5(6)
C15 N4 C19 C9 178.3(3)
C15 N4 C19 C18 3.9(5)
C15 C16 C17 C18 1.8(5)
C16 C17 C18 C19 -0.9(5)
C17 C18 C19 N4 -2.0(5)
C17 C18 C19 C9 -176.0(3)
C19 N4 C15 C16 -3.0(6)
C20 N6 C24 C8 -178.0(3)
C20 N6 C24 C23 5.0(5)
C20 C21 C22 C23 1.9(6)
C21 C22 C23 C24 2.7(6)
C22 C23 C24 N6 -6.3(5)
C22 C23 C24 C8 176.9(3)
C24 N6 C20 C21 -0.2(5)
C25 Tb1 N1 C1 -64.5(3)
C25 Tb1 N1 C5 104.9(3)
C25 Tb1 N2 C6 -74.7(3)
C25 Tb1 N2 C7 102.3(3)
C25 Tb1 N3 C10 100.9(3)
C25 Tb1 N3 C14 -88.6(3)
C25 Tb1 C26 C27 -112.8(3)
C25 Tb1 C26 C31 125.5(4)
C25 Tb1 C27 C26 37.5(2)
C25 Tb1 C27 C28 -75.7(2)
C25 Tb1 C27 C32 159.2(4)
C25 Tb1 C28 C27 78.2(2)
C25 Tb1 C28 C29 -37.3(2)
C25 Tb1 C28 C33 -158.1(4)
C25 Tb1 C29 C28 113.2(3)
C25 Tb1 C29 C34 -122.4(4)
C25 Tb1 C35 C36 -39.7(9)
C25 Tb1 C35 C39 73.4(8)
C25 Tb1 C35 C40 -165.2(7)
C25 Tb1 C36 C35 170.8(2)
C25 Tb1 C36 C37 56.7(3)
C25 Tb1 C36 C41 -65.6(4)
C25 Tb1 C37 C36 -143.6(2)
C25 Tb1 C37 C38 102.6(2)
C25 Tb1 C37 C42 -21.4(4)
C25 Tb1 C38 C37 -96.8(2)
C25 Tb1 C38 C39 149.1(2)
C25 Tb1 C38 C43 26.3(4)
C25 Tb1 C39 C35 -164.9(2)
C25 Tb1 C39 C38 -51.1(3)
C25 Tb1 C39 C44 72.7(4)
C25 C26 C27 Tb1 -70.2(3)
C25 C26 C27 C28 0.1(4)
C25 C26 C27 C32 172.9(4)
C26 Tb1 N1 C1 -38.1(3)
C26 Tb1 N1 C5 131.3(3)
C26 Tb1 N2 C6 -75.1(3)
C26 Tb1 N2 C7 101.9(3)
C26 Tb1 N3 C10 68.0(3)
C26 Tb1 N3 C14 -121.5(3)
C26 Tb1 C25 C29 114.8(3)
C26 Tb1 C25 C30 -124.0(5)
C26 Tb1 C27 C28 -113.2(3)
C26 Tb1 C27 C32 121.8(4)
C26 Tb1 C28 C27 37.9(2)
C26 Tb1 C28 C29 -77.6(3)
C26 Tb1 C28 C33 161.6(4)
C26 Tb1 C29 C25 -36.8(2)
C26 Tb1 C29 C28 76.4(2)
C26 Tb1 C29 C34 -159.1(4)
C26 Tb1 C35 C36 -17.9(3)
C26 Tb1 C35 C39 95.2(3)
C26 Tb1 C35 C40 -143.3(3)
C26 Tb1 C36 C35 168.1(2)
C26 Tb1 C36 C37 54.0(3)
C26 Tb1 C36 C41 -68.3(4)
C26 Tb1 C37 C36 -131.5(2)
C26 Tb1 C37 C38 114.8(2)
C26 Tb1 C37 C42 -9.2(4)
C26 Tb1 C38 C37 -69.8(2)
C26 Tb1 C38 C39 176.1(2)
C26 Tb1 C38 C43 53.4(4)
C26 Tb1 C39 C35 -119.1(2)
C26 Tb1 C39 C38 -5.3(3)
C26 Tb1 C39 C44 118.4(3)
C26 C25 C29 Tb1 66.1(3)
C26 C25 C29 C28 -2.7(4)
C26 C25 C29 C34 -175.2(4)
C26 C27 C28 Tb1 -68.4(3)
C26 C27 C28 C29 -1.8(4)
C26 C27 C28 C33 165.9(4)
C27 Tb1 N1 C1 -44.1(3)
C27 Tb1 N1 C5 125.4(3)
C27 Tb1 N2 C6 -115.6(3)
C27 Tb1 N2 C7 61.4(3)
C27 Tb1 N3 C10 52.6(3)
C27 Tb1 N3 C14 -136.9(3)
C27 Tb1 C25 C26 -37.9(2)
C27 Tb1 C25 C29 76.9(2)
C27 Tb1 C25 C30 -161.9(4)
C27 Tb1 C26 C25 112.8(3)
C27 Tb1 C26 C31 -121.7(4)
C27 Tb1 C28 C29 -115.4(3)
C27 Tb1 C28 C33 123.7(5)
C27 Tb1 C29 C25 -77.2(3)
C27 Tb1 C29 C28 36.0(2)
C27 Tb1 C29 C34 160.5(4)
C27 Tb1 C35 C36 19.3(3)
C27 Tb1 C35 C39 132.4(2)
C27 Tb1 C35 C40 -106.2(3)
C27 Tb1 C36 C35 -164.3(2)
C27 Tb1 C36 C37 81.6(2)
C27 Tb1 C36 C41 -40.7(4)
C27 Tb1 C37 C36 -100.7(2)
C27 Tb1 C37 C38 145.5(2)
C27 Tb1 C37 C42 21.5(4)
C27 Tb1 C38 C37 -39.0(3)
C27 Tb1 C38 C39 -153.1(2)
C27 Tb1 C38 C43 84.2(4)
C27 Tb1 C39 C35 -73.3(3)
C27 Tb1 C39 C38 40.5(3)
C27 Tb1 C39 C44 164.3(3)
C27 C28 C29 Tb1 -65.6(3)
C27 C28 C29 C25 2.8(4)
C27 C28 C29 C34 175.1(4)
C28 Tb1 N1 C1 -78.9(3)
C28 Tb1 N1 C5 90.5(3)
C28 Tb1 N2 C6 -124.8(3)
C28 Tb1 N2 C7 52.1(3)
C28 Tb1 N3 C10 72.6(3)
C28 Tb1 N3 C14 -116.9(3)
C28 Tb1 C25 C26 -77.4(3)
C28 Tb1 C25 C29 37.4(2)
C28 Tb1 C25 C30 158.5(4)
C28 Tb1 C26 C25 75.9(3)
C28 Tb1 C26 C27 -36.9(2)
C28 Tb1 C26 C31 -158.6(4)
C28 Tb1 C27 C26 113.2(3)
C28 Tb1 C27 C32 -125.0(4)
C28 Tb1 C29 C25 -113.2(3)
C28 Tb1 C29 C34 124.4(4)
C28 Tb1 C35 C36 57.3(3)
C28 Tb1 C35 C39 170.4(2)
C28 Tb1 C35 C40 -68.1(4)
C28 Tb1 C36 C35 -137.6(2)
C28 Tb1 C36 C37 108.3(2)
C28 Tb1 C36 C41 -14.0(4)
C28 Tb1 C37 C36 -85.9(2)
C28 Tb1 C37 C38 160.3(2)
C28 Tb1 C37 C42 36.3(4)
C28 Tb1 C38 C37 -31.5(3)
C28 Tb1 C38 C39 -145.6(2)
C28 Tb1 C38 C43 91.6(4)
C28 Tb1 C39 C35 -22.7(5)
C28 Tb1 C39 C38 91.1(4)
C28 Tb1 C39 C44 -145.1(4)
C29 Tb1 N1 C1 -88.4(3)
C29 Tb1 N1 C5 81.1(3)
C29 Tb1 N2 C6 -101.7(3)
C29 Tb1 N2 C7 75.2(3)
C29 Tb1 N3 C10 101.5(3)
C29 Tb1 N3 C14 -88.0(3)
C29 Tb1 C25 C26 -114.8(3)
C29 Tb1 C25 C30 121.1(5)
C29 Tb1 C26 C25 36.3(2)
C29 Tb1 C26 C27 -76.5(2)
C29 Tb1 C26 C31 161.7(4)
C29 Tb1 C27 C26 77.0(2)
C29 Tb1 C27 C28 -36.2(2)
C29 Tb1 C27 C32 -161.3(4)
C29 Tb1 C28 C27 115.4(3)
C29 Tb1 C28 C33 -120.8(5)
C29 Tb1 C35 C36 90.3(4)
C29 Tb1 C35 C39 -156.7(3)
C29 Tb1 C35 C40 -35.2(5)
C29 Tb1 C36 C35 -138.6(2)
C29 Tb1 C36 C37 107.3(3)
C29 Tb1 C36 C41 -15.0(5)
C29 Tb1 C37 C36 -112.3(3)
C29 Tb1 C37 C38 133.9(2)
C29 Tb1 C37 C42 9.9(5)
C29 Tb1 C38 C37 -90.9(3)
C29 Tb1 C38 C39 155.0(3)
C29 Tb1 C38 C43 32.2(5)
C29 Tb1 C39 C35 131.1(5)
C29 Tb1 C39 C38 -115.1(6)
C29 Tb1 C39 C44 8.7(8)
C29 C25 C26 Tb1 -67.6(3)
C29 C25 C26 C27 1.7(4)
C29 C25 C26 C31 171.5(4)
C30 C25 C26 Tb1 123.8(4)
C30 C25 C26 C27 -167.0(4)
C30 C25 C26 C31 2.8(6)
C30 C25 C29 Tb1 -124.8(4)
C30 C25 C29 C28 166.4(3)
C30 C25 C29 C34 -6.1(6)
C31 C26 C27 Tb1 119.7(4)
C31 C26 C27 C28 -170.0(4)
C31 C26 C27 C32 2.8(6)
C32 C27 C28 Tb1 118.9(4)
C32 C27 C28 C29 -174.5(4)
C32 C27 C28 C33 -6.8(6)
C33 C28 C29 Tb1 126.2(4)
C33 C28 C29 C25 -165.4(4)
C33 C28 C29 C34 6.9(6)
C35 Tb1 N1 C1 106.4(3)
C35 Tb1 N1 C5 -84.1(3)
C35 Tb1 N2 C6 101.4(3)
C35 Tb1 N2 C7 -81.6(3)
C35 Tb1 N3 C10 -73.4(3)
C35 Tb1 N3 C14 97.1(3)
C35 Tb1 C25 C26 27.1(9)
C35 Tb1 C25 C29 141.9(7)
C35 Tb1 C25 C30 -97.0(8)
C35 Tb1 C26 C25 -173.7(2)
C35 Tb1 C26 C27 73.6(3)
C35 Tb1 C26 C31 -48.2(4)
C35 Tb1 C27 C26 -132.8(2)
C35 Tb1 C27 C28 114.0(2)
C35 Tb1 C27 C32 -11.1(4)
C35 Tb1 C28 C27 -90.5(3)
C35 Tb1 C28 C29 154.1(2)
C35 Tb1 C28 C33 33.3(4)
C35 Tb1 C29 C25 -166.7(3)
C35 Tb1 C29 C28 -53.4(4)
C35 Tb1 C29 C34 71.0(5)
C35 Tb1 C36 C37 -114.1(3)
C35 Tb1 C36 C41 123.6(5)
C35 Tb1 C37 C36 36.9(2)
C35 Tb1 C37 C38 -76.8(2)
C35 Tb1 C37 C42 159.2(4)
C35 Tb1 C38 C37 77.1(2)
C35 Tb1 C38 C39 -37.1(2)
C35 Tb1 C38 C43 -159.8(4)
C35 Tb1 C39 C38 113.8(3)
C35 Tb1 C39 C44 -122.4(4)
C35 C36 C37 Tb1 -67.5(3)
C35 C36 C37 C38 0.5(4)
C35 C36 C37 C42 166.3(4)
C36 Tb1 N1 C1 78.5(3)
C36 Tb1 N1 C5 -112.0(3)
C36 Tb1 N2 C6 109.2(3)
C36 Tb1 N2 C7 -73.9(3)
C36 Tb1 N3 C10 -43.8(3)
C36 Tb1 N3 C14 126.7(3)
C36 Tb1 C25 C26 -5.0(3)
C36 Tb1 C25 C29 109.8(3)
C36 Tb1 C25 C30 -129.0(3)
C36 Tb1 C26 C25 176.8(2)
C36 Tb1 C26 C27 64.0(3)
C36 Tb1 C26 C31 -57.8(3)
C36 Tb1 C27 C26 -123.2(2)
C36 Tb1 C27 C28 123.6(2)
C36 Tb1 C27 C32 -1.4(3)
C36 Tb1 C28 C27 -63.3(2)
C36 Tb1 C28 C29 -178.7(2)
C36 Tb1 C28 C33 60.4(4)
C36 Tb1 C29 C25 -111.3(3)
C36 Tb1 C29 C28 1.9(3)
C36 Tb1 C29 C34 126.3(3)
C36 Tb1 C35 C39 113.1(3)
C36 Tb1 C35 C40 -125.5(4)
C36 Tb1 C37 C38 -113.8(3)
C36 Tb1 C37 C42 122.2(5)
C36 Tb1 C38 C37 37.1(2)
C36 Tb1 C38 C39 -77.1(2)
C36 Tb1 C38 C43 160.2(4)
C36 Tb1 C39 C35 -37.4(2)
C36 Tb1 C39 C38 76.4(2)
C36 Tb1 C39 C44 -159.8(4)
C36 C35 C39 Tb1 69.3(3)
C36 C35 C39 C38 -0.9(4)
C36 C35 C39 C44 -171.7(3)
C36 C37 C38 Tb1 -67.6(3)
C36 C37 C38 C39 -1.1(4)
C36 C37 C38 C43 165.8(4)
C37 C38 C39 Tb1 -67.9(3)
C37 C38 C39 C35 1.3(4)
C37 C38 C39 C44 171.9(3)
C38 Tb1 N1 C1 67.5(3)
C38 Tb1 N1 C5 -123.0(3)
C38 Tb1 N2 C6 55.1(3)
C38 Tb1 N2 C7 -127.9(3)
C38 Tb1 N3 C10 -72.6(3)
C38 Tb1 N3 C14 97.9(3)
C38 Tb1 C25 C26 59.9(3)
C38 Tb1 C25 C29 174.7(2)
C38 Tb1 C25 C30 -64.2(4)
C38 Tb1 C26 C25 -131.5(2)
C38 Tb1 C26 C27 115.7(2)
C38 Tb1 C26 C31 -6.0(3)
C38 Tb1 C27 C26 -75.3(2)
C38 Tb1 C27 C28 171.5(2)
C38 Tb1 C27 C32 46.5(4)
C38 Tb1 C28 C27 -13.5(3)
C38 Tb1 C28 C29 -129.0(3)
C38 Tb1 C28 C33 110.2(4)
C38 Tb1 C29 C25 -9.9(4)
C38 Tb1 C29 C28 103.3(3)
C38 Tb1 C29 C34 -132.2(3)
C38 Tb1 C35 C36 -76.2(2)
C38 Tb1 C35 C39 36.9(2)
C38 Tb1 C35 C40 158.4(4)
C38 Tb1 C36 C35 77.3(2)
C38 Tb1 C36 C37 -36.9(2)
C38 Tb1 C36 C41 -159.2(4)
C38 Tb1 C37 C36 113.8(3)
C38 Tb1 C37 C42 -124.0(5)
C38 Tb1 C39 C35 -113.8(3)
C38 Tb1 C39 C44 123.8(4)
C39 Tb1 N1 C1 98.4(3)
C39 Tb1 N1 C5 -92.2(3)
C39 Tb1 N2 C6 71.6(3)
C39 Tb1 N2 C7 -111.4(3)
C39 Tb1 N3 C10 -90.8(3)
C39 Tb1 N3 C14 79.7(3)
C39 Tb1 C25 C26 87.6(3)
C39 Tb1 C25 C29 -157.6(2)
C39 Tb1 C25 C30 -36.5(5)
C39 Tb1 C26 C25 -128.7(2)
C39 Tb1 C26 C27 118.5(2)
C39 Tb1 C26 C31 -3.2(4)
C39 Tb1 C27 C26 -96.5(3)
C39 Tb1 C27 C28 150.3(2)
C39 Tb1 C27 C32 25.3(4)
C39 Tb1 C28 C27 -75.3(4)
C39 Tb1 C28 C29 169.3(3)
C39 Tb1 C28 C33 48.4(6)
C39 Tb1 C29 C25 83.1(6)
C39 Tb1 C29 C28 -163.6(5)
C39 Tb1 C29 C34 -39.2(8)
C39 Tb1 C35 C36 -113.1(3)
C39 Tb1 C35 C40 121.5(4)
C39 Tb1 C36 C35 37.4(2)
C39 Tb1 C36 C37 -76.7(2)
C39 Tb1 C36 C41 161.0(4)
C39 Tb1 C37 C36 76.8(2)
C39 Tb1 C37 C38 -36.9(2)
C39 Tb1 C37 C42 -160.9(4)
C39 Tb1 C38 C37 114.1(3)
C39 Tb1 C38 C43 -122.7(5)
C39 C35 C36 Tb1 -68.4(3)
C39 C35 C36 C37 0.2(4)
C39 C35 C36 C41 167.1(4)
C40 C35 C36 Tb1 121.3(4)
C40 C35 C36 C37 -170.0(4)
C40 C35 C36 C41 -3.2(6)
C40 C35 C39 Tb1 -120.1(4)
C40 C35 C39 C38 169.7(3)
C40 C35 C39 C44 -1.1(6)
C41 C36 C37 Tb1 125.3(4)
C41 C36 C37 C38 -166.6(4)
C41 C36 C37 C42 -0.9(6)
C42 C37 C38 Tb1 126.8(4)
C42 C37 C38 C39 -166.7(4)
C42 C37 C38 C43 0.2(6)
C43 C38 C39 Tb1 125.3(4)
C43 C38 C39 C35 -165.5(4)
C43 C38 C39 C44 5.2(6)
C45 Tb2 N4 C15 73.4(3)
C45 Tb2 N4 C19 -119.5(3)
C45 Tb2 N5 C8 -124.2(3)
C45 Tb2 N5 C9 52.7(3)
C45 Tb2 N6 C20 -81.3(3)
C45 Tb2 N6 C24 92.7(3)
C45 Tb2 C46 C47 -113.7(3)
C45 Tb2 C46 C51 123.0(4)
C45 Tb2 C47 C46 37.0(2)
C45 Tb2 C47 C48 -77.9(2)
C45 Tb2 C47 C52 158.5(4)
C45 Tb2 C48 C47 75.4(2)
C45 Tb2 C48 C49 -37.0(2)
C45 Tb2 C48 C53 -158.7(4)
C45 Tb2 C49 C48 112.9(3)
C45 Tb2 C49 C54 -123.6(5)
C45 Tb2 C55 C56 -152.7(2)
C45 Tb2 C55 C59 -38.8(3)
C45 Tb2 C55 C60 82.4(4)
C45 Tb2 C56 C55 72.7(5)
C45 Tb2 C56 C57 -40.5(5)
C45 Tb2 C56 C61 -161.9(3)
C45 Tb2 C57 C56 163.9(2)
C45 Tb2 C57 C58 50.7(3)
C45 Tb2 C57 C62 -75.2(3)
C45 Tb2 C58 C57 -143.6(2)
C45 Tb2 C58 C59 101.9(2)
C45 Tb2 C58 C63 -20.1(4)
C45 Tb2 C59 C55 154.1(2)
C45 Tb2 C59 C58 -91.6(2)
C45 Tb2 C59 C64 31.2(4)
C45 C46 C47 Tb2 -69.0(3)
C45 C46 C47 C48 -3.9(4)
C45 C46 C47 C52 166.4(4)
C46 Tb2 N4 C15 101.9(3)
C46 Tb2 N4 C19 -90.9(3)
C46 Tb2 N5 C8 -101.2(3)
C46 Tb2 N5 C9 75.8(3)
C46 Tb2 N6 C20 -90.1(3)
C46 Tb2 N6 C24 83.8(3)
C46 Tb2 C45 C49 115.7(3)
C46 Tb2 C45 C50 -122.1(5)
C46 Tb2 C47 C48 -114.9(3)
C46 Tb2 C47 C52 121.5(5)
C46 Tb2 C48 C47 36.1(2)
C46 Tb2 C48 C49 -76.3(2)
C46 Tb2 C48 C53 162.0(4)
C46 Tb2 C49 C45 -35.9(2)
C46 Tb2 C49 C48 76.9(2)
C46 Tb2 C49 C54 -159.5(4)
C46 Tb2 C55 C56 155.3(2)
C46 Tb2 C55 C59 -90.8(3)
C46 Tb2 C55 C60 30.5(5)
C46 Tb2 C56 C55 -102.4(6)
C46 Tb2 C56 C57 144.5(5)
C46 Tb2 C56 C61 23.1(7)
C46 Tb2 C57 C56 -160.1(3)
C46 Tb2 C57 C58 86.6(4)
C46 Tb2 C57 C62 -39.3(5)
C46 Tb2 C58 C57 -143.1(2)
C46 Tb2 C58 C59 102.4(3)
C46 Tb2 C58 C63 -19.6(5)
C46 Tb2 C59 C55 130.4(2)
C46 Tb2 C59 C58 -115.2(2)
C46 Tb2 C59 C64 7.5(4)
C46 C45 C49 Tb2 66.3(3)
C46 C45 C49 C48 -2.1(4)
C46 C45 C49 C54 -171.9(4)
C46 C47 C48 Tb2 -66.9(3)
C46 C47 C48 C49 2.6(4)
C46 C47 C48 C53 177.4(4)
C47 Tb2 N4 C15 101.5(3)
C47 Tb2 N4 C19 -91.3(3)
C47 Tb2 N5 C8 -74.0(3)
C47 Tb2 N5 C9 103.0(3)
C47 Tb2 N6 C20 -66.3(3)
C47 Tb2 N6 C24 107.7(3)
C47 Tb2 C45 C46 -37.0(2)
C47 Tb2 C45 C49 78.6(2)
C47 Tb2 C45 C50 -159.1(4)
C47 Tb2 C46 C45 113.7(3)
C47 Tb2 C46 C51 -123.2(4)
C47 Tb2 C48 C49 -112.4(3)
C47 Tb2 C48 C53 125.8(4)
C47 Tb2 C49 C45 -75.3(2)
C47 Tb2 C49 C48 37.6(2)
C47 Tb2 C49 C54 161.1(4)
C47 Tb2 C55 C56 145.1(2)
C47 Tb2 C55 C59 -100.9(2)
C47 Tb2 C55 C60 20.3(4)
C47 Tb2 C56 C55 -54.5(3)
C47 Tb2 C56 C57 -167.7(2)
C47 Tb2 C56 C61 70.9(4)
C47 Tb2 C57 C56 51.0(8)
C47 Tb2 C57 C58 -62.3(8)
C47 Tb2 C57 C62 171.8(6)
C47 Tb2 C58 C57 165.5(2)
C47 Tb2 C58 C59 51.0(3)
C47 Tb2 C58 C63 -71.1(4)
C47 Tb2 C59 C55 97.7(2)
C47 Tb2 C59 C58 -148.0(2)
C47 Tb2 C59 C64 -25.2(4)
C47 C48 C49 Tb2 -71.2(3)
C47 C48 C49 C45 -0.3(4)
C47 C48 C49 C54 169.3(4)
C48 Tb2 N4 C15 68.4(3)
C48 Tb2 N4 C19 -124.5(3)
C48 Tb2 N5 C8 -73.5(3)
C48 Tb2 N5 C9 103.4(3)
C48 Tb2 N6 C20 -39.9(3)
C48 Tb2 N6 C24 134.1(3)
C48 Tb2 C45 C46 -77.4(2)
C48 Tb2 C45 C49 38.3(2)
C48 Tb2 C45 C50 160.6(4)
C48 Tb2 C46 C45 76.9(2)
C48 Tb2 C46 C47 -36.8(2)
C48 Tb2 C46 C51 -160.1(4)
C48 Tb2 C47 C46 114.9(3)
C48 Tb2 C47 C52 -123.6(5)
C48 Tb2 C49 C45 -112.9(3)
C48 Tb2 C49 C54 123.6(5)
C48 Tb2 C55 C56 170.2(2)
C48 Tb2 C55 C59 -75.9(2)
C48 Tb2 C55 C60 45.4(3)
C48 Tb2 C56 C55 -12.7(3)
C48 Tb2 C56 C57 -125.9(2)
C48 Tb2 C56 C61 112.7(3)
C48 Tb2 C57 C56 85.2(3)
C48 Tb2 C57 C58 -28.1(3)
C48 Tb2 C57 C62 -154.0(3)
C48 Tb2 C58 C57 161.5(2)
C48 Tb2 C58 C59 47.0(3)
C48 Tb2 C58 C63 -75.0(4)
C48 Tb2 C59 C55 107.6(2)
C48 Tb2 C59 C58 -138.0(2)
C48 Tb2 C59 C64 -15.3(4)
C49 Tb2 N4 C15 53.0(3)
C49 Tb2 N4 C19 -139.8(3)
C49 Tb2 N5 C8 -115.2(3)
C49 Tb2 N5 C9 61.7(3)
C49 Tb2 N6 C20 -46.2(3)
C49 Tb2 N6 C24 127.7(3)
C49 Tb2 C45 C46 -115.7(3)
C49 Tb2 C45 C50 122.3(5)
C49 Tb2 C46 C45 36.1(2)
C49 Tb2 C46 C47 -77.6(2)
C49 Tb2 C46 C51 159.1(4)
C49 Tb2 C47 C46 76.6(2)
C49 Tb2 C47 C48 -38.3(2)
C49 Tb2 C47 C52 -161.9(4)
C49 Tb2 C48 C47 112.4(3)
C49 Tb2 C48 C53 -121.8(4)
C49 Tb2 C55 C56 -159.2(2)
C49 Tb2 C55 C59 -45.3(2)
C49 Tb2 C55 C60 75.9(3)
C49 Tb2 C56 C55 30.2(3)
C49 Tb2 C56 C57 -82.9(3)
C49 Tb2 C56 C61 155.7(3)
C49 Tb2 C57 C56 124.7(2)
C49 Tb2 C57 C58 11.5(3)
C49 Tb2 C57 C62 -114.4(3)
C49 Tb2 C58 C57 -170.8(2)
C49 Tb2 C58 C59 74.7(2)
C49 Tb2 C58 C63 -47.4(4)
C49 Tb2 C59 C55 138.5(2)
C49 Tb2 C59 C58 -107.1(2)
C49 Tb2 C59 C64 15.6(4)
C49 C45 C46 Tb2 -64.9(3)
C49 C45 C46 C47 3.7(4)
C49 C45 C46 C51 176.6(4)
C50 C45 C46 Tb2 126.1(4)
C50 C45 C46 C47 -165.3(4)
C50 C45 C46 C51 7.6(6)
C50 C45 C49 Tb2 -124.9(4)
C50 C45 C49 C48 166.7(4)
C50 C45 C49 C54 -3.1(6)
C51 C46 C47 Tb2 118.2(4)
C51 C46 C47 C48 -176.8(4)
C51 C46 C47 C52 -6.4(6)
C52 C47 C48 Tb2 123.1(4)
C52 C47 C48 C49 -167.3(4)
C52 C47 C48 C53 7.5(6)
C53 C48 C49 Tb2 113.8(4)
C53 C48 C49 C45 -175.3(3)
C53 C48 C49 C54 -5.7(6)
C55 Tb2 N4 C15 -66.9(3)
C55 Tb2 N4 C19 100.2(3)
C55 Tb2 N5 C8 55.3(3)
C55 Tb2 N5 C9 -127.8(3)
C55 Tb2 N6 C20 61.4(3)
C55 Tb2 N6 C24 -124.7(3)
C55 Tb2 C45 C46 -127.8(2)
C55 Tb2 C45 C49 -12.1(3)
C55 Tb2 C45 C50 110.1(4)
C55 Tb2 C46 C45 96.1(3)
C55 Tb2 C46 C47 -17.6(4)
C55 Tb2 C46 C51 -140.9(3)
C55 Tb2 C47 C46 169.8(2)
C55 Tb2 C47 C48 55.0(3)
C55 Tb2 C47 C52 -68.6(4)
C55 Tb2 C48 C47 -134.2(2)
C55 Tb2 C48 C49 113.4(2)
C55 Tb2 C48 C53 -8.4(3)
C55 Tb2 C49 C45 171.8(2)
C55 Tb2 C49 C48 -75.3(2)
C55 Tb2 C49 C54 48.2(4)
C55 Tb2 C56 C57 -113.2(3)
C55 Tb2 C56 C61 125.4(4)
C55 Tb2 C57 C56 37.4(2)
C55 Tb2 C57 C58 -75.9(2)
C55 Tb2 C57 C62 158.2(4)
C55 Tb2 C58 C57 77.7(2)
C55 Tb2 C58 C59 -36.8(2)
C55 Tb2 C58 C63 -158.8(4)
C55 Tb2 C59 C58 114.3(3)
C55 Tb2 C59 C64 -122.9(4)
C55 C56 C57 Tb2 -69.9(3)
C55 C56 C57 C58 -0.4(4)
C55 C56 C57 C62 173.3(3)
C56 Tb2 N4 C15 -89.3(3)
C56 Tb2 N4 C19 77.9(3)
C56 Tb2 N5 C8 69.1(3)
C56 Tb2 N5 C9 -114.0(3)
C56 Tb2 N6 C20 92.6(3)
C56 Tb2 N6 C24 -93.4(3)
C56 Tb2 C45 C46 -177.9(3)
C56 Tb2 C45 C49 -62.2(5)
C56 Tb2 C45 C50 60.0(6)
C56 Tb2 C46 C45 177.0(5)
C56 Tb2 C46 C47 63.3(6)
C56 Tb2 C46 C51 -59.9(7)
C56 Tb2 C47 C46 -161.5(2)
C56 Tb2 C47 C48 83.6(3)
C56 Tb2 C47 C52 -40.0(4)
C56 Tb2 C48 C47 -127.7(2)
C56 Tb2 C48 C49 119.9(2)
C56 Tb2 C48 C53 -1.9(4)
C56 Tb2 C49 C45 155.9(2)
C56 Tb2 C49 C48 -91.2(3)
C56 Tb2 C49 C54 32.4(4)
C56 Tb2 C55 C59 113.9(3)
C56 Tb2 C55 C60 -124.8(4)
C56 Tb2 C57 C58 -113.3(3)
C56 Tb2 C57 C62 120.8(4)
C56 Tb2 C58 C57 37.5(2)
C56 Tb2 C58 C59 -77.0(2)
C56 Tb2 C58 C63 161.0(4)
C56 Tb2 C59 C55 -37.2(2)
C56 Tb2 C59 C58 77.1(2)
C56 Tb2 C59 C64 -160.1(4)
C56 C55 C59 Tb2 66.7(2)
C56 C55 C59 C58 -1.0(4)
C56 C55 C59 C64 -166.8(4)
C56 C57 C58 Tb2 -68.4(3)
C56 C57 C58 C59 -0.2(4)
C56 C57 C58 C63 164.8(4)
C57 Tb2 N4 C15 -74.6(3)
C57 Tb2 N4 C19 92.5(3)
C57 Tb2 N5 C8 99.5(3)
C57 Tb2 N5 C9 -83.6(3)
C57 Tb2 N6 C20 104.2(3)
C57 Tb2 N6 C24 -81.8(3)
C57 Tb2 C45 C46 154.5(2)
C57 Tb2 C45 C49 -89.9(3)
C57 Tb2 C45 C50 32.4(4)
C57 Tb2 C46 C45 -56.5(4)
C57 Tb2 C46 C47 -170.2(3)
C57 Tb2 C46 C51 66.6(5)
C57 Tb2 C47 C46 157.7(6)
C57 Tb2 C47 C48 42.9(8)
C57 Tb2 C47 C52 -80.7(8)
C57 Tb2 C48 C47 -169.5(2)
C57 Tb2 C48 C49 78.1(3)
C57 Tb2 C48 C53 -43.7(4)
C57 Tb2 C49 C45 116.6(2)
C57 Tb2 C49 C48 -130.6(2)
C57 Tb2 C49 C54 -7.0(4)
C57 Tb2 C55 C56 -37.4(2)
C57 Tb2 C55 C59 76.5(2)
C57 Tb2 C55 C60 -162.3(4)
C57 Tb2 C56 C55 113.2(3)
C57 Tb2 C56 C61 -121.4(4)
C57 Tb2 C58 C59 -114.5(3)
C57 Tb2 C58 C63 123.5(5)
C57 Tb2 C59 C55 -77.4(2)
C57 Tb2 C59 C58 36.9(2)
C57 Tb2 C59 C64 159.7(4)
C57 C58 C59 Tb2 -66.9(3)
C57 C58 C59 C55 0.8(4)
C57 C58 C59 C64 166.6(4)
C58 Tb2 N4 C15 -44.1(3)
C58 Tb2 N4 C19 123.0(3)
C58 Tb2 N5 C8 110.2(3)
C58 Tb2 N5 C9 -72.8(3)
C58 Tb2 N6 C20 79.3(3)
C58 Tb2 N6 C24 -106.7(3)
C58 Tb2 C45 C46 179.4(2)
C58 Tb2 C45 C49 -64.9(2)
C58 Tb2 C45 C50 57.3(4)
C58 Tb2 C46 C45 -0.9(3)
C58 Tb2 C46 C47 -114.6(3)
C58 Tb2 C46 C51 122.2(3)
C58 Tb2 C47 C46 107.7(3)
C58 Tb2 C47 C48 -7.1(3)
C58 Tb2 C47 C52 -130.8(3)
C58 Tb2 C48 C47 175.5(2)
C58 Tb2 C48 C49 63.0(2)
C58 Tb2 C48 C53 -58.7(3)
C58 Tb2 C49 C45 122.4(2)
C58 Tb2 C49 C48 -124.8(2)
C58 Tb2 C49 C54 -1.2(4)
C58 Tb2 C55 C56 -77.4(2)
C58 Tb2 C55 C59 36.5(2)
C58 Tb2 C55 C60 157.8(4)
C58 Tb2 C56 C55 76.0(2)
C58 Tb2 C56 C57 -37.2(2)
C58 Tb2 C56 C61 -158.6(4)
C58 Tb2 C57 C56 113.3(3)
C58 Tb2 C57 C62 -125.9(4)
C58 Tb2 C59 C55 -114.3(3)
C58 Tb2 C59 C64 122.8(5)
C59 C55 C56 Tb2 -68.1(3)
C59 C55 C56 C57 0.9(4)
C59 C55 C56 C61 174.2(4)
C60 C55 C56 Tb2 123.9(4)
C60 C55 C56 C57 -167.1(4)
C60 C55 C56 C61 6.3(6)
C60 C55 C59 Tb2 -124.8(4)
C60 C55 C59 C58 167.6(3)
C60 C55 C59 C64 1.8(6)
C61 C56 C57 Tb2 116.5(4)
C61 C56 C57 C58 -174.0(3)
C61 C56 C57 C62 -0.3(6)
C62 C57 C58 Tb2 118.2(4)
C62 C57 C58 C59 -173.6(4)
C62 C57 C58 C63 -8.6(6)
C63 C58 C59 Tb2 127.6(4)
C63 C58 C59 C55 -164.7(4)
C63 C58 C59 C64 1.1(6)
C65 C66 C67 C68 1.7(7)
C66 C65 C70 C69 0.8(6)
C66 C65 B1 C71 -33.0(5)
C66 C65 B1 C77 -145.2(4)
C66 C65 B1 C83 90.8(4)
C66 C67 C68 C69 -0.8(7)
C67 C68 C69 C70 -0.1(7)
C68 C69 C70 C65 0.1(6)
C70 C65 C66 C67 -1.6(6)
C70 C65 B1 C71 152.7(4)
C70 C65 B1 C77 40.5(5)
C70 C65 B1 C83 -83.5(4)
C71 C72 C73 C74 0.9(7)
C72 C71 C76 C75 -0.7(6)
C72 C71 B1 C65 -37.0(5)
C72 C71 B1 C77 82.6(4)
C72 C71 B1 C83 -155.8(4)
C72 C73 C74 C75 -0.2(7)
C73 C74 C75 C76 -0.9(7)
C74 C75 C76 C71 1.4(6)
C76 C71 C72 C73 -0.4(6)
C76 C71 B1 C65 155.6(3)
C76 C71 B1 C77 -84.8(4)
C76 C71 B1 C83 36.8(5)
C77 C78 C79 C80 2.2(6)
C78 C77 C82 C81 0.9(6)
C78 C77 B1 C65 36.9(5)
C78 C77 B1 C71 -82.7(4)
C78 C77 B1 C83 155.9(3)
C78 C79 C80 C81 -0.6(6)
C79 C80 C81 C82 -0.8(6)
C80 C81 C82 C77 0.6(6)
C82 C77 C78 C79 -2.3(6)
C82 C77 B1 C65 -154.5(4)
C82 C77 B1 C71 85.9(4)
C82 C77 B1 C83 -35.6(5)
C83 C84 C85 C86 1.6(6)
C84 C83 C88 C87 -0.4(6)
C84 C83 B1 C65 -79.5(4)
C84 C83 B1 C71 43.6(5)
C84 C83 B1 C77 157.2(3)
C84 C85 C86 C87 -0.3(6)
C85 C86 C87 C88 -1.3(6)
C86 C87 C88 C83 1.7(6)
C88 C83 C84 C85 -1.2(6)
C88 C83 B1 C65 93.6(4)
C88 C83 B1 C71 -143.3(4)
C88 C83 B1 C77 -29.6(5)
B1 C65 C66 C67 -176.4(4)
B1 C65 C70 C69 175.5(4)
B1 C71 C72 C73 -168.7(4)
B1 C71 C76 C75 167.5(4)
B1 C77 C78 C79 167.1(4)
B1 C77 C82 C81 -168.2(4)
B1 C83 C84 C85 172.4(4)
B1 C83 C88 C87 -173.9(4)
